data_7123366
loop_
_publ_author_name
'Yadav, Ravi'
'Simler, Thomas'
'Gamer, Michael T.'
'K\"oppe, Ralf'
'Roesky, Peter W.'

_publ_section_title
;
 Rhenium is different: CO tetramerization induced by a divalent lanthanide
 complex in rhenium carbonyls
;
_journal_name_full 'Chemical Communications'
_journal_paper_doi 10.1039/C9CC02350J
_journal_year 2019
_chemical_formula_moiety 'C96 H128 O13 Re2 Sm4, 4(C7 H8)'
_chemical_formula_sum 'C124 H160 O13 Re2 Sm4'
_chemical_formula_weight 2832.31
_space_group_crystal_system monoclinic
_space_group_IT_number 14
_space_group_name_Hall '-P 2yn'
_space_group_name_H-M_alt 'P 1 21/n 1'
_symmetry_space_group_name_Hall '-P 2yn'
_symmetry_space_group_name_H-M 'P 1 21/n 1'
_atom_sites_solution_hydrogens geom
_atom_sites_solution_primary dual
_audit_creation_date 2018-10-25
_audit_creation_method
;
Olex2 1.2
(compiled 2018.05.29 svn.r3508 for OlexSys, GUI svn.r5506)
;
_audit_update_record
;
2019-03-22 deposited with the CCDC.    2019-04-18 downloaded from the CCDC.
;
_cell_angle_alpha 90
_cell_angle_beta 105.4540(10)
_cell_angle_gamma 90
_cell_formula_units_Z 4
_cell_length_a 16.1910(3)
_cell_length_b 26.5776(7)
_cell_length_c 28.8827(6)
_cell_measurement_reflns_used 104021
_cell_measurement_temperature 150
_cell_measurement_theta_max 25.74
_cell_measurement_theta_min 1.32
_cell_volume 11979.4(5)
_computing_cell_refinement
;
X-Area Recipe 1.33.0.0 (STOE, 2015)
PLATON (A.L.Spek, 2009)
;
_computing_data_collection
;
X-Area WinXpose 2.0.22.0 (STOE, 2016)
;
_computing_data_reduction
;
X-Area Integrate 1.73.1.0 (STOE, 2018)
PLATON (A.L.Spek, 2009)
;
_computing_molecular_graphics 'Diamond 4, Olex2 (Dolomanov et al., 2009)'
_computing_publication_material
;
STOE & Cie GmbH, X-Area, software package for collecting single-crystal or
multi-domain crystal data on STOE area-detector diffractometers, for image 
processing, for the correction and scaling of reflection intensities and 
for outlier rejection, version 1.84, Darmstadt 2018
MS Word (Microsoft)
Olex2 (Dolomanov et al., 2009)
;
_computing_structure_refinement 'SHELXL-2018/3 (Sheldrick, 2015)'
_computing_structure_solution 'SHELXS-2018/3 (Sheldrick, 2015)'
_diffrn_ambient_temperature 150
_diffrn_detector 'image plate (34 cm diameter)'
_diffrn_detector_area_resol_mean 6.67
_diffrn_detector_type 'STOE Imaging Plate'
_diffrn_measured_fraction_theta_full 0.999
_diffrn_measured_fraction_theta_max 0.993
_diffrn_measurement_details
;
 273 frames, detector distance = 135 mm
;
_diffrn_measurement_device '2-circle diffractometer'
_diffrn_measurement_device_type 'STOE IPDS II'
_diffrn_measurement_method 'rotation method, \w scans'
_diffrn_radiation_collimation '0.5 mm diameter, multiple pinhole'
_diffrn_radiation_monochromator 'plane graphite'
_diffrn_radiation_polarisn_norm 0
_diffrn_radiation_probe x-ray
_diffrn_radiation_type MoK\a
_diffrn_radiation_wavelength 0.71073
_diffrn_reflns_av_R_equivalents 0.0493
_diffrn_reflns_av_unetI/netI 0.0386
_diffrn_reflns_Laue_measured_fraction_full 0.999
_diffrn_reflns_Laue_measured_fraction_max 0.993
_diffrn_reflns_limit_h_max 19
_diffrn_reflns_limit_h_min -19
_diffrn_reflns_limit_k_max 32
_diffrn_reflns_limit_k_min -32
_diffrn_reflns_limit_l_max 35
_diffrn_reflns_limit_l_min -33
_diffrn_reflns_number 73301
_diffrn_reflns_point_group_measured_fraction_full 0.999
_diffrn_reflns_point_group_measured_fraction_max 0.993
_diffrn_reflns_theta_full 25.242
_diffrn_reflns_theta_max 25.603
_diffrn_reflns_theta_min 1.315
_diffrn_source 'sealed X-ray tube, 12 x 0.4 mm long-fine focus'
_diffrn_source_current 40
_diffrn_source_power 2.000
_diffrn_source_voltage 50
_exptl_absorpt_coefficient_mu 3.998
_exptl_absorpt_correction_T_max 0.9379
_exptl_absorpt_correction_T_min 0.7197
_exptl_absorpt_correction_type integration
_exptl_absorpt_process_details
;
STOE X-Red32, absorption correction by Gaussian integration, analogous to
P. Coppens, "The Evaluation of Absorption and Extinction in Single-Crystal
Structure Analysis", published in: F. R. Ahmed (Editor), "Crystallographic
Computing", Munksgaard, Copenhagen (1970), 255 - 270.
;
_exptl_crystal_colour red
_exptl_crystal_colour_primary red
_exptl_crystal_density_diffrn 1.570
_exptl_crystal_description prism
_exptl_crystal_F_000 5624
_exptl_crystal_size_max 0.374
_exptl_crystal_size_mid 0.235
_exptl_crystal_size_min 0.076
_refine_diff_density_max 3.319
_refine_diff_density_min -1.354
_refine_diff_density_rms 0.177
_refine_ls_extinction_method none
_refine_ls_goodness_of_fit_ref 1.048
_refine_ls_hydrogen_treatment constr
_refine_ls_matrix_type full
_refine_ls_number_parameters 1205
_refine_ls_number_reflns 22410
_refine_ls_number_restraints 265
_refine_ls_restrained_S_all 1.044
_refine_ls_R_factor_all 0.0576
_refine_ls_R_factor_gt 0.0450
_refine_ls_shift/su_max 0.003
_refine_ls_shift/su_mean 0.000
_refine_ls_structure_factor_coef Fsqd
_refine_ls_weighting_details 'w=1/[\s^2^(Fo^2^)+(0.0672P)^2^+58.4517P] where P=(Fo^2^+2Fc^2^)/3'
_refine_ls_weighting_scheme calc
_refine_ls_wR_factor_gt 0.1128
_refine_ls_wR_factor_ref 0.1231
_reflns_Friedel_coverage 0.000
_reflns_number_gt 18613
_reflns_number_total 22410
_reflns_threshold_expression 'I > 2\s(I)'
_cod_data_source_file c9cc02350j2.cif
_cod_data_source_block ry360
_cod_database_code 7123366
_shelx_shelxl_version_number 2018/3
_shelx_space_group_comment
;
The symmetry employed for this shelxl refinement is uniquely defined
by the following loop, which should always be used as a source of
symmetry information in preference to the above space-group names.
They are only intended as comments.
;
_shelx_estimated_absorpt_t_max 0.751
_shelx_estimated_absorpt_t_min 0.316
_olex2_refinement_description
;
1. Fixed Uiso
 At 1.2 times of:
  All C(H) groups, All C(H,H) groups, All C(H,H,H,H) groups
 At 1.5 times of:
  All C(H,H,H) groups
2. Restrained distances
 C104-C105
 1.47 with sigma of 0.02
 C110-C104 \\sim C104-C106
 with sigma of 0.02
 C96-C95A \\sim C95A-C94
 with sigma of 0.02
 C103-C97 \\sim C97-C99
 with sigma of 0.02
 C205-C206 \\sim C206-C207 \\sim C207-C208 \\sim C208-C209 \\sim C209-C210
\\sim C210-C205
 with sigma of 0.02
 C205-C209 \\sim C205-C207 \\sim C210-C208 \\sim C206-C210 \\sim C207-C209
\\sim C206-C208
 with sigma of 0.04
 C204-C210 \\sim C204-C206
 with sigma of 0.04
 C298-C299 \\sim C299-C200 \\sim C200-C201 \\sim C201-C202 \\sim C202-C203
\\sim C203-C298
 with sigma of 0.02
 C298-C202 \\sim C298-C200 \\sim C203-C201 \\sim C299-C203 \\sim C200-C202
\\sim C299-C201
 with sigma of 0.04
 C297-C203 \\sim C297-C299
 with sigma of 0.04
 C119-C120 \\sim C120-C121 \\sim C121-C122 \\sim C122-C123 \\sim C123-C124
\\sim C124-C119
 with sigma of 0.02
 C119-C123 \\sim C119-C121 \\sim C124-C122 \\sim C120-C124 \\sim C121-C123
\\sim C120-C122
 with sigma of 0.04
 C118-C124 \\sim C118-C120
 with sigma of 0.04
 C219-C220 \\sim C220-C221 \\sim C221-C222 \\sim C222-C223 \\sim C223-C224
\\sim C224-C219
 with sigma of 0.02
 C219-C223 \\sim C219-C221 \\sim C224-C222 \\sim C220-C224 \\sim C221-C223
\\sim C220-C222
 with sigma of 0.04
 C218-C224 \\sim C218-C220
 with sigma of 0.04
 C112-C117 \\sim C117-C116 \\sim C116-C115 \\sim C115-C114 \\sim C114-C113
\\sim C113-C112
 with sigma of 0.02
 C112-C114 \\sim C112-C116 \\sim C113-C115 \\sim C117-C113 \\sim C116-C114
\\sim C117-C115
 with sigma of 0.04
 C111-C113 \\sim C111-C117
 with sigma of 0.04
3. Restrained planarity
 C204, C205, C206, C207, C208, C209, C210
 with sigma of 0.1
 C298, C200, C201, C202, C203, C297, C299
 with sigma of 0.1
 C118, C119, C120, C121, C122, C123, C124
 with sigma of 0.1
 C218, C222, C220, C224, C219, C221, C223
 with sigma of 0.1
 C111, C112, C113, C114, C115, C116, C117
 with sigma of 0.1
4. Uiso/Uaniso restraints and constraints
C93 \\sim C94 \\sim C96 \\sim C95B: within 2A with sigma of 0.04 and sigma for
terminal atoms of 0.08
C93 \\sim C94 \\sim C95A \\sim C96: within 2A with sigma of 0.04 and sigma for
terminal atoms of 0.08
C94 \\sim C96 \\sim C95B: within 2A with sigma of 0.04 and sigma for terminal
atoms of 0.08
C97 \\sim C98 \\sim C99 \\sim C100 \\sim C101 \\sim C102 \\sim C103: within 2A
with sigma of 0.02 and sigma for terminal atoms of 0.04
C104 \\sim C105 \\sim C106 \\sim C107 \\sim C108 \\sim C109 \\sim C110: within
2A with sigma of 0.02 and sigma for terminal atoms of 0.04
C214 \\sim C212 \\sim C216 \\sim C211 \\sim C213 \\sim C215 \\sim C217: within
2A with sigma of 0.02 and sigma for terminal atoms of 0.04
C204 \\sim C205 \\sim C206 \\sim C207 \\sim C208 \\sim C209 \\sim C210: within
2A with sigma of 0.04 and sigma for terminal atoms of 0.08
C297 \\sim C298 \\sim C299 \\sim C200 \\sim C201 \\sim C202 \\sim C203: within
2A with sigma of 0.04 and sigma for terminal atoms of 0.08
C118 \\sim C119 \\sim C120 \\sim C121 \\sim C122 \\sim C123 \\sim C124: within
2A with sigma of 0.04 and sigma for terminal atoms of 0.08
C218 \\sim C222 \\sim C220 \\sim C224 \\sim C219 \\sim C221 \\sim C223: within
2A with sigma of 0.04 and sigma for terminal atoms of 0.08
C111 \\sim C112 \\sim C113 \\sim C114 \\sim C115 \\sim C116 \\sim C117: within
2A with sigma of 0.04 and sigma for terminal atoms of 0.08
5. Rigid body (RIGU) restrains
 C204, C205, C206, C207, C208, C209, C210
 with sigma for 1-2 distances of 0.004 and sigma for 1-3 distances of 0.004
 C297, C298, C299, C200, C201, C202, C203
 with sigma for 1-2 distances of 0.004 and sigma for 1-3 distances of 0.004
 C118, C119, C120, C121, C122, C123, C124
 with sigma for 1-2 distances of 0.004 and sigma for 1-3 distances of 0.004
 C218, C222, C220, C224, C219, C221, C223
 with sigma for 1-2 distances of 0.004 and sigma for 1-3 distances of 0.004
 C111, C112, C113, C114, C115, C116, C117
 with sigma for 1-2 distances of 0.004 and sigma for 1-3 distances of 0.004
6. Others
 Fixed Sof: H94C(0.33333) H94D(0.33333) H94A(0.66667) H94B(0.66667)
 C95A(0.66667) H95A(0.66667) H95B(0.66667) H96C(0.33333) H96D(0.33333)
 H96A(0.66667) H96B(0.66667) C218(0.5) H21D(0.5) H21E(0.5) H21F(0.5) C222(0.5)
 H222(0.5) C220(0.5) H220(0.5) C224(0.5) H224(0.5) C219(0.5) C221(0.5)
 H221(0.5) C223(0.5) H223(0.5) C95B(0.33333) H95C(0.33333) H95D(0.33333)
 C97(0.66667) H97A(0.66667) H97B(0.66667) H97C(0.66667) C98(0.66667)
 C103(0.66667) H103(0.66667) C102(0.66667) H102(0.66667) C101(0.66667)
 H101(0.66667) C100(0.66667) H100(0.66667) C99(0.66667) H99(0.66667)
 C104(0.66667) H10A(0.66667) H10B(0.66667) H10C(0.66667) C105(0.66667)
 C110(0.66667) H110(0.66667) C109(0.66667) H109(0.66667) C108(0.66667)
 H108(0.66667) C107(0.66667) H107(0.66667) C106(0.66667) H106(0.66667)
 C212(0.5) C213(0.5) H213(0.5) C214(0.5) H214(0.5) C215(0.5) H215(0.5)
 C216(0.5) H216(0.5) C217(0.5) H217(0.5) C111(0.5) H11A(0.5) H11B(0.5)
 H11C(0.5) C112(0.5) C113(0.5) H113(0.5) C114(0.5) H114(0.5) C115(0.5)
 H115(0.5) C116(0.5) H116(0.5) C117(0.5) H117(0.5) C118(0.5) H11D(0.5)
 H11E(0.5) H11F(0.5) C119(0.5) C120(0.5) H120(0.5) C121(0.5) H121(0.5)
 C122(0.5) H122(0.5) C123(0.5) H123(0.5) C124(0.5) H124(0.5) C211(0.5)
 H21G(0.5) H21H(0.5) H21I(0.5) C204(0.33333) H20D(0.33333) H20E(0.33333)
 H20F(0.33333) C205(0.33333) C206(0.33333) H206(0.33333) C207(0.33333)
 H207(0.33333) C208(0.33333) H208(0.33333) C209(0.33333) H209(0.33333)
 C210(0.33333) H210(0.33333) C297(0.3333) H29D(0.3333) H29E(0.3333)
 H29F(0.3333) C298(0.3333) C200(0.3333) H200(0.3333) C201(0.3333) H201(0.3333)
 C202(0.3333) H202(0.3333) C203(0.3333) H203(0.3333) C299(0.3333) H299(0.3333)
7.a Free rotating group:
 C218(C222,C220,C224,C219,C221,C223), C111(C112,C113,C114,C115,C116,C117),
 C118(C119,C120,C121,C122,C123,C124), C204(C205,C206,C207,C208,C209,C210),
 C297(C298,C200,C201,C202,C203,C299)
7.b Secondary CH2 refined with riding coordinates:
 C93(H93A,H93B), C94(H94C,H94D), C94(H94A,H94B), C95A(H95A,H95B), C96(H96C,
 H96D), C96(H96A,H96B), C95B(H95C,H95D)
7.c Me refined with riding coordinates:
 C70(H70A,H70B,H70C)
7.d Aromatic/amide H refined with riding coordinates:
 C222(H222), C220(H220), C224(H224), C221(H221), C223(H223), C103(H103),
 C102(H102), C101(H101), C100(H100), C99(H99), C110(H110), C109(H109),
 C108(H108), C107(H107), C106(H106), C213(H213), C214(H214), C215(H215),
 C216(H216), C217(H217), C113(H113), C114(H114), C115(H115), C116(H116),
 C117(H117), C120(H120), C121(H121), C122(H122), C123(H123), C124(H124),
 C206(H206), C207(H207), C208(H208), C209(H209), C210(H210), C200(H200),
 C201(H201), C202(H202), C203(H203), C299(H299)
7.e Fitted hexagon refined as free rotating group:
 C98(C103,C102,C101,C100,C99), C105(C110,C109,C108,C107,C106), C212(C213,C214,
 C215,C216,C217)
7.f Idealised Me refined as rotating group:
 C18(H18A,H18B,H18C), C19(H19A,H19B,H19C), C20(H20A,H20B,H20C), C21(H21A,H21B,
 H21C), C22(H22A,H22B,H22C), C28(H28A,H28B,H28C), C29(H29A,H29B,H29C), C30(H30A,
 H30B,H30C), C31(H31A,H31B,H31C), C32(H32A,H32B,H32C), C38(H38A,H38B,H38C),
 C39(H39A,H39B,H39C), C40(H40A,H40B,H40C), C41(H41A,H41B,H41C), C42(H42A,H42B,
 H42C), C48(H48A,H48B,H48C), C49(H49A,H49B,H49C), C50(H50A,H50B,H50C), C51(H51A,
 H51B,H51C), C52(H52A,H52B,H52C), C58(H58A,H58B,H58C), C59(H59A,H59B,H59C),
 C60(H60A,H60B,H60C), C61(H61A,H61B,H61C), C62(H62A,H62B,H62C), C68(H68A,H68B,
 H68C), C69(H69A,H69B,H69C), C71(H71A,H71B,H71C), C72(H72A,H72B,H72C), C78(H78A,
 H78B,H78C), C79(H79A,H79B,H79C), C80(H80A,H80B,H80C), C81(H81A,H81B,H81C),
 C82(H82A,H82B,H82C), C88(H88A,H88B,H88C), C89(H89A,H89B,H89C), C90(H90A,H90B,
 H90C), C91(H91A,H91B,H91C), C92(H92A,H92B,H92C), C218(H21D,H21E,H21F),
 C97(H97A,H97B,H97C), C104(H10A,H10B,H10C), C111(H11A,H11B,H11C), C118(H11D,
 H11E,H11F), C211(H21G,H21H,H21I), C204(H20D,H20E,H20F), C297(H29D,H29E,H29F)
;
_olex2_submission_special_instructions 'No special instructions were received'

loop_
_space_group_symop_operation_xyz
'x, y, z'
'-x+1/2, y+1/2, -z+1/2'
'-x, -y, -z'
'x-1/2, -y-1/2, z-1/2'

loop_
_atom_site_label
_atom_site_type_symbol
_atom_site_fract_x
_atom_site_fract_y
_atom_site_fract_z
_atom_site_U_iso_or_equiv
_atom_site_adp_type
_atom_site_occupancy
_atom_site_site_symmetry_order
_atom_site_calc_flag
_atom_site_refinement_flags_posn
_atom_site_refinement_flags_adp
_atom_site_refinement_flags_occupancy
_atom_site_disorder_assembly
_atom_site_disorder_group
Re1 Re 0.35701(2) 0.28499(2) 0.51911(2) 0.02459(7) Uani 1 1 d . . . . .
Re2 Re 0.36780(2) 0.34425(2) 0.60624(2) 0.02682(7) Uani 1 1 d . . . . .
Sm1 Sm 0.22348(2) 0.41109(2) 0.42065(2) 0.02505(8) Uani 1 1 d . . . . .
Sm2 Sm 0.32788(2) 0.17820(2) 0.33295(2) 0.02895(9) Uani 1 1 d . . . . .
Sm3 Sm 0.48556(3) 0.14423(2) 0.58786(2) 0.03453(9) Uani 1 1 d . . . . .
Sm4 Sm 0.33839(2) 0.51142(2) 0.70551(2) 0.03202(9) Uani 1 1 d . . . . .
O1 O 0.2619(3) 0.32875(16) 0.41985(15) 0.0282(9) Uani 1 1 d . . . . .
O2 O 0.3066(3) 0.25418(17) 0.36534(16) 0.0335(10) Uani 1 1 d . . . . .
O3 O 0.3825(3) 0.17038(16) 0.41568(16) 0.0327(10) Uani 1 1 d . . . . .
O4 O 0.4150(3) 0.17575(16) 0.51465(15) 0.0350(11) Uani 1 1 d . . . . .
O5 O 0.4568(3) 0.22853(17) 0.61038(16) 0.0334(10) Uani 1 1 d . . . . .
O6 O 0.2777(3) 0.39250(16) 0.50445(15) 0.0294(10) Uani 1 1 d . . . . .
O7 O 0.5295(3) 0.31704(18) 0.49885(18) 0.0392(11) Uani 1 1 d . . . . .
O8 O 0.1821(3) 0.2314(2) 0.5115(2) 0.0453(13) Uani 1 1 d . . . . .
O9 O 0.3308(3) 0.44537(17) 0.64675(18) 0.0373(11) Uani 1 1 d . . . . .
O10 O 0.4428(4) 0.2902(2) 0.70321(19) 0.0544(15) Uani 1 1 d . . . . .
O11 O 0.5460(4) 0.3837(2) 0.5971(2) 0.0481(13) Uani 1 1 d . . . . .
O12 O 0.1817(4) 0.3091(2) 0.6012(2) 0.0587(16) Uani 1 1 d . . . . .
O13 O 0.4037(4) 0.4515(2) 0.7677(2) 0.0521(14) Uani 1 1 d . . . . .
C1 C 0.3061(4) 0.2927(2) 0.4413(2) 0.0269(13) Uani 1 1 d . . . . .
C2 C 0.3278(4) 0.2529(2) 0.4125(2) 0.0269(13) Uani 1 1 d . . . . .
C3 C 0.3659(4) 0.2099(2) 0.4378(2) 0.0292(14) Uani 1 1 d . . . . .
C4 C 0.3842(4) 0.2138(2) 0.4900(2) 0.0303(14) Uani 1 1 d . . . . .
C5 C 0.4167(4) 0.2589(2) 0.5832(2) 0.0315(14) Uani 1 1 d . . . . .
C6 C 0.3136(4) 0.3564(2) 0.5262(2) 0.0258(13) Uani 1 1 d . . . . .
C7 C 0.4675(4) 0.3068(2) 0.5081(2) 0.0266(13) Uani 1 1 d . . . . .
C8 C 0.2448(4) 0.2523(2) 0.5165(2) 0.0321(14) Uani 1 1 d . . . . .
C9 C 0.3430(4) 0.4072(3) 0.6288(2) 0.0326(15) Uani 1 1 d . . . . .
C10 C 0.4160(5) 0.3106(3) 0.6678(3) 0.0362(16) Uani 1 1 d . . . . .
C11 C 0.4819(5) 0.3693(3) 0.6007(2) 0.0350(15) Uani 1 1 d . . . . .
C12 C 0.2500(5) 0.3213(3) 0.6039(3) 0.0350(15) Uani 1 1 d . . . . .
C13 C 0.2807(4) 0.4888(2) 0.3765(3) 0.0327(15) Uani 1 1 d . . . . .
C14 C 0.3079(4) 0.4445(3) 0.3575(2) 0.0311(14) Uani 1 1 d . . . . .
C15 C 0.3716(4) 0.4214(2) 0.3949(2) 0.0292(14) Uani 1 1 d . . . . .
C16 C 0.3817(4) 0.4502(2) 0.4373(2) 0.0288(13) Uani 1 1 d . . . . .
C17 C 0.3253(4) 0.4917(2) 0.4253(2) 0.0307(14) Uani 1 1 d . . . . .
C18 C 0.2284(5) 0.5306(3) 0.3481(3) 0.0424(18) Uani 1 1 d . . . . .
H18A H 0.198803 0.518386 0.315998 0.064 Uiso 1 1 calc GR . . . .
H18B H 0.266164 0.558650 0.345363 0.064 Uiso 1 1 calc GR . . . .
H18C H 0.186124 0.542163 0.364546 0.064 Uiso 1 1 calc GR . . . .
C19 C 0.2796(5) 0.4260(3) 0.3061(3) 0.0464(19) Uani 1 1 d . . . . .
H19A H 0.255144 0.392189 0.305429 0.070 Uiso 1 1 calc GR . . . .
H19B H 0.329140 0.424872 0.292670 0.070 Uiso 1 1 calc GR . . . .
H19C H 0.236361 0.448911 0.287045 0.070 Uiso 1 1 calc GR . . . .
C20 C 0.4199(5) 0.3748(3) 0.3882(3) 0.0359(15) Uani 1 1 d . . . . .
H20A H 0.459372 0.365207 0.419019 0.054 Uiso 1 1 calc GR . . . .
H20B H 0.452579 0.381548 0.364802 0.054 Uiso 1 1 calc GR . . . .
H20C H 0.379380 0.347331 0.376550 0.054 Uiso 1 1 calc GR . . . .
C21 C 0.4437(4) 0.4399(3) 0.4851(3) 0.0348(15) Uani 1 1 d . . . . .
H21A H 0.425924 0.458453 0.510138 0.052 Uiso 1 1 calc GR . . . .
H21B H 0.501129 0.450871 0.484355 0.052 Uiso 1 1 calc GR . . . .
H21C H 0.444458 0.403803 0.491909 0.052 Uiso 1 1 calc GR . . . .
C22 C 0.3191(5) 0.5347(3) 0.4594(3) 0.0384(16) Uani 1 1 d . . . . .
H22A H 0.262378 0.550366 0.448792 0.058 Uiso 1 1 calc GR . . . .
H22B H 0.363315 0.559785 0.459330 0.058 Uiso 1 1 calc GR . . . .
H22C H 0.327480 0.521350 0.491981 0.058 Uiso 1 1 calc GR . . . .
C23 C 0.0716(4) 0.3748(3) 0.4270(3) 0.0384(16) Uani 1 1 d . . . . .
C24 C 0.0788(4) 0.4229(3) 0.4493(3) 0.0384(17) Uani 1 1 d . . . . .
C25 C 0.0743(4) 0.4595(3) 0.4140(3) 0.0353(15) Uani 1 1 d . . . . .
C26 C 0.0619(4) 0.4345(3) 0.3689(2) 0.0322(14) Uani 1 1 d . . . . .
C27 C 0.0628(4) 0.3823(3) 0.3780(3) 0.0345(15) Uani 1 1 d . . . . .
C28 C 0.0721(6) 0.3243(3) 0.4514(4) 0.061(2) Uani 1 1 d . . . . .
H28A H 0.110432 0.301202 0.440673 0.092 Uiso 1 1 calc GR . . . .
H28B H 0.013941 0.310388 0.443009 0.092 Uiso 1 1 calc GR . . . .
H28C H 0.092254 0.328629 0.486296 0.092 Uiso 1 1 calc GR . . . .
C29 C 0.0856(7) 0.4318(5) 0.5015(3) 0.071(3) Uani 1 1 d . . . . .
H29A H 0.122755 0.406133 0.520840 0.106 Uiso 1 1 calc GR . . . .
H29B H 0.028472 0.429816 0.506907 0.106 Uiso 1 1 calc GR . . . .
H29C H 0.109978 0.465204 0.510699 0.106 Uiso 1 1 calc GR . . . .
C30 C 0.0702(5) 0.5157(3) 0.4217(4) 0.055(2) Uani 1 1 d . . . . .
H30A H 0.118339 0.525937 0.448521 0.082 Uiso 1 1 calc GR . . . .
H30B H 0.016130 0.524111 0.429068 0.082 Uiso 1 1 calc GR . . . .
H30C H 0.073426 0.533415 0.392478 0.082 Uiso 1 1 calc GR . . . .
C31 C 0.0418(5) 0.4587(3) 0.3194(3) 0.0460(18) Uani 1 1 d . . . . .
H31A H 0.058314 0.494303 0.322722 0.069 Uiso 1 1 calc GR . . . .
H31B H -0.019706 0.455994 0.303974 0.069 Uiso 1 1 calc GR . . . .
H31C H 0.073962 0.441528 0.299759 0.069 Uiso 1 1 calc GR . . . .
C32 C 0.0535(6) 0.3412(3) 0.3409(3) 0.058(2) Uani 1 1 d . . . . .
H32A H 0.067264 0.354667 0.312210 0.087 Uiso 1 1 calc GR . . . .
H32B H -0.005529 0.328652 0.332160 0.087 Uiso 1 1 calc GR . . . .
H32C H 0.092846 0.313589 0.354113 0.087 Uiso 1 1 calc GR . . . .
C33 C 0.4838(4) 0.2134(3) 0.3348(3) 0.0359(16) Uani 1 1 d . . . . .
C34 C 0.4310(5) 0.2347(3) 0.2930(3) 0.0391(16) Uani 1 1 d . . . . .
C35 C 0.4034(5) 0.1954(3) 0.2587(2) 0.0395(16) Uani 1 1 d . . . . .
C36 C 0.4390(5) 0.1498(3) 0.2800(3) 0.0399(17) Uani 1 1 d . . . . .
C37 C 0.4890(5) 0.1609(3) 0.3270(3) 0.0409(17) Uani 1 1 d . . . . .
C38 C 0.5295(5) 0.2423(3) 0.3794(3) 0.051(2) Uani 1 1 d . . . . .
H38A H 0.502609 0.275359 0.379127 0.077 Uiso 1 1 calc GR . . . .
H38B H 0.589829 0.246590 0.379975 0.077 Uiso 1 1 calc GR . . . .
H38C H 0.525540 0.223592 0.407997 0.077 Uiso 1 1 calc GR . . . .
C39 C 0.4066(7) 0.2896(3) 0.2836(3) 0.058(2) Uani 1 1 d . . . . .
H39A H 0.349698 0.295268 0.288489 0.086 Uiso 1 1 calc GR . . . .
H39B H 0.405589 0.298128 0.250456 0.086 Uiso 1 1 calc GR . . . .
H39C H 0.448679 0.310770 0.305808 0.086 Uiso 1 1 calc GR . . . .
C40 C 0.3531(6) 0.2028(4) 0.2073(3) 0.060(2) Uani 1 1 d . . . . .
H40A H 0.337992 0.169909 0.191952 0.090 Uiso 1 1 calc GR . . . .
H40B H 0.387860 0.221539 0.190076 0.090 Uiso 1 1 calc GR . . . .
H40C H 0.300679 0.221681 0.206229 0.090 Uiso 1 1 calc GR . . . .
C41 C 0.4356(6) 0.0997(3) 0.2550(3) 0.055(2) Uani 1 1 d . . . . .
H41A H 0.448185 0.072708 0.278993 0.083 Uiso 1 1 calc GR . . . .
H41B H 0.478132 0.099145 0.236387 0.083 Uiso 1 1 calc GR . . . .
H41C H 0.378278 0.094624 0.233384 0.083 Uiso 1 1 calc GR . . . .
C42 C 0.5413(6) 0.1241(4) 0.3630(3) 0.059(2) Uani 1 1 d . . . . .
H42A H 0.509294 0.114724 0.386124 0.088 Uiso 1 1 calc GR . . . .
H42B H 0.595654 0.139801 0.380043 0.088 Uiso 1 1 calc GR . . . .
H42C H 0.552732 0.093953 0.346203 0.088 Uiso 1 1 calc GR . . . .
C43 C 0.1694(5) 0.1625(3) 0.3463(3) 0.0411(17) Uani 1 1 d . . . . .
C44 C 0.2061(5) 0.1149(3) 0.3489(3) 0.0423(17) Uani 1 1 d . . . . .
C45 C 0.2142(5) 0.1021(2) 0.3028(2) 0.0350(15) Uani 1 1 d . . . . .
C46 C 0.1812(5) 0.1423(2) 0.2715(3) 0.0347(15) Uani 1 1 d . . . . .
C47 C 0.1547(5) 0.1803(3) 0.2985(3) 0.0367(16) Uani 1 1 d . . . . .
C48 C 0.1454(6) 0.1912(4) 0.3865(3) 0.056(2) Uani 1 1 d . . . . .
H48A H 0.174501 0.176154 0.417541 0.084 Uiso 1 1 calc GR . . . .
H48B H 0.083222 0.189518 0.381851 0.084 Uiso 1 1 calc GR . . . .
H48C H 0.162911 0.226475 0.386032 0.084 Uiso 1 1 calc GR . . . .
C49 C 0.2297(7) 0.0819(4) 0.3927(3) 0.063(3) Uani 1 1 d . . . . .
H49A H 0.201684 0.049053 0.385157 0.095 Uiso 1 1 calc GR . . . .
H49B H 0.210711 0.097709 0.418781 0.095 Uiso 1 1 calc GR . . . .
H49C H 0.291965 0.077243 0.402847 0.095 Uiso 1 1 calc GR . . . .
C50 C 0.2478(5) 0.0530(3) 0.2896(3) 0.0423(17) Uani 1 1 d . . . . .
H50A H 0.251594 0.054589 0.256350 0.063 Uiso 1 1 calc GR . . . .
H50B H 0.209026 0.025734 0.292841 0.063 Uiso 1 1 calc GR . . . .
H50C H 0.304894 0.046683 0.311085 0.063 Uiso 1 1 calc GR . . . .
C51 C 0.1667(6) 0.1423(3) 0.2178(3) 0.0459(19) Uani 1 1 d . . . . .
H51A H 0.166274 0.177031 0.206378 0.069 Uiso 1 1 calc GR . . . .
H51B H 0.111608 0.126315 0.202653 0.069 Uiso 1 1 calc GR . . . .
H51C H 0.212896 0.123563 0.209499 0.069 Uiso 1 1 calc GR . . . .
C52 C 0.1192(6) 0.2312(3) 0.2803(3) 0.053(2) Uani 1 1 d . . . . .
H52A H 0.154517 0.257622 0.299638 0.079 Uiso 1 1 calc GR . . . .
H52B H 0.060231 0.234126 0.282850 0.079 Uiso 1 1 calc GR . . . .
H52C H 0.119819 0.234968 0.246664 0.079 Uiso 1 1 calc GR . . . .
C53 C 0.6421(6) 0.1888(3) 0.5987(3) 0.053(2) Uani 1 1 d . . . . .
C54 C 0.6205(5) 0.1665(3) 0.5540(3) 0.0457(18) Uani 1 1 d . . . . .
C55 C 0.6220(7) 0.1148(3) 0.5581(3) 0.059(2) Uani 1 1 d . . . . .
C56 C 0.6468(6) 0.1051(4) 0.6103(4) 0.071(3) Uani 1 1 d . . . . .
C57 C 0.6565(6) 0.1519(4) 0.6327(3) 0.057(2) Uani 1 1 d . . . . .
C58 C 0.6513(7) 0.2451(4) 0.6091(4) 0.074(3) Uani 1 1 d . . . . .
H58A H 0.616734 0.263838 0.581478 0.111 Uiso 1 1 calc GR . . . .
H58B H 0.711583 0.254814 0.615005 0.111 Uiso 1 1 calc GR . . . .
H58C H 0.631450 0.252784 0.637559 0.111 Uiso 1 1 calc GR . . . .
C59 C 0.6078(6) 0.1941(4) 0.5051(3) 0.063(2) Uani 1 1 d . . . . .
H59A H 0.556869 0.180660 0.481936 0.094 Uiso 1 1 calc GR . . . .
H59B H 0.658228 0.188675 0.493029 0.094 Uiso 1 1 calc GR . . . .
H59C H 0.600278 0.230162 0.509517 0.094 Uiso 1 1 calc GR . . . .
C60 C 0.6100(11) 0.0771(5) 0.5184(5) 0.113(5) Uani 1 1 d . . . . .
H60A H 0.594925 0.044399 0.529586 0.169 Uiso 1 1 calc GR . . . .
H60B H 0.663253 0.073873 0.508624 0.169 Uiso 1 1 calc GR . . . .
H60C H 0.563812 0.088246 0.490887 0.169 Uiso 1 1 calc GR . . . .
C61 C 0.6747(9) 0.0544(5) 0.6323(5) 0.099(4) Uani 1 1 d . . . . .
H61A H 0.670516 0.053950 0.665482 0.149 Uiso 1 1 calc GR . . . .
H61B H 0.734125 0.048107 0.631856 0.149 Uiso 1 1 calc GR . . . .
H61C H 0.637567 0.028232 0.613730 0.149 Uiso 1 1 calc GR . . . .
C62 C 0.6864(8) 0.1595(6) 0.6875(4) 0.097(4) Uani 1 1 d . . . . .
H62A H 0.660768 0.190327 0.696132 0.145 Uiso 1 1 calc GR . . . .
H62B H 0.749014 0.162434 0.697570 0.145 Uiso 1 1 calc GR . . . .
H62C H 0.668543 0.130679 0.703599 0.145 Uiso 1 1 calc GR . . . .
C63 C 0.3347(7) 0.0993(4) 0.5832(3) 0.065(3) Uani 1 1 d . . . . .
C64 C 0.3424(5) 0.1333(3) 0.6206(3) 0.0481(19) Uani 1 1 d . . . . .
C65 C 0.4127(5) 0.1183(3) 0.6583(3) 0.0441(18) Uani 1 1 d . . . . .
C66 C 0.4456(7) 0.0731(3) 0.6460(3) 0.054(2) Uani 1 1 d . . . . .
C67 C 0.3973(8) 0.0610(3) 0.5989(4) 0.071(3) Uani 1 1 d . . . . .
C68 C 0.2652(9) 0.1003(6) 0.5360(4) 0.114(6) Uani 1 1 d . . . . .
H68A H 0.250598 0.135286 0.526478 0.171 Uiso 1 1 calc GR . . . .
H68B H 0.214135 0.082894 0.539943 0.171 Uiso 1 1 calc GR . . . .
H68C H 0.285902 0.083404 0.511087 0.171 Uiso 1 1 calc GR . . . .
C69 C 0.2860(7) 0.1778(4) 0.6242(5) 0.079(3) Uani 1 1 d . . . . .
H69A H 0.321714 0.207687 0.634209 0.119 Uiso 1 1 calc GR . . . .
H69B H 0.254162 0.170503 0.647933 0.119 Uiso 1 1 calc GR . . . .
H69C H 0.245540 0.183960 0.592839 0.119 Uiso 1 1 calc GR . . . .
C70 C 0.4441(8) 0.1438(4) 0.7063(3) 0.072(3) Uani 1 1 d . . . . .
H70A H 0.411450 0.174860 0.706475 0.108 Uiso 1 1 calc R . . . .
H70B H 0.436235 0.121292 0.731647 0.108 Uiso 1 1 calc R . . . .
H70C H 0.505039 0.151987 0.712087 0.108 Uiso 1 1 calc R . . . .
C71 C 0.5083(8) 0.0396(4) 0.6818(4) 0.089(4) Uani 1 1 d . . . . .
H71A H 0.534297 0.015355 0.664251 0.133 Uiso 1 1 calc GR . . . .
H71B H 0.477633 0.021476 0.701624 0.133 Uiso 1 1 calc GR . . . .
H71C H 0.553321 0.060443 0.702350 0.133 Uiso 1 1 calc GR . . . .
C72 C 0.4085(14) 0.0145(4) 0.5711(5) 0.138(8) Uani 1 1 d . . . . .
H72A H 0.380658 0.019616 0.536868 0.207 Uiso 1 1 calc GR . . . .
H72B H 0.382394 -0.014405 0.582835 0.207 Uiso 1 1 calc GR . . . .
H72C H 0.469724 0.008090 0.575505 0.207 Uiso 1 1 calc GR . . . .
C73 C 0.4904(5) 0.5271(3) 0.6888(3) 0.0391(17) Uani 1 1 d . . . . .
C74 C 0.4921(5) 0.5561(3) 0.7303(3) 0.0460(19) Uani 1 1 d . . . . .
C75 C 0.4340(5) 0.5954(3) 0.7159(4) 0.052(2) Uani 1 1 d . . . . .
C76 C 0.3964(5) 0.5920(3) 0.6664(3) 0.050(2) Uani 1 1 d . . . . .
C77 C 0.4314(5) 0.5491(3) 0.6497(3) 0.0394(16) Uani 1 1 d . . . . .
C78 C 0.5452(5) 0.4813(3) 0.6871(4) 0.056(2) Uani 1 1 d . . . . .
H78A H 0.551079 0.461134 0.716174 0.084 Uiso 1 1 calc GR . . . .
H78B H 0.602023 0.492129 0.685067 0.084 Uiso 1 1 calc GR . . . .
H78C H 0.518048 0.460960 0.658785 0.084 Uiso 1 1 calc GR . . . .
C79 C 0.5532(6) 0.5497(5) 0.7791(3) 0.070(3) Uani 1 1 d . . . . .
H79A H 0.525368 0.560261 0.803743 0.104 Uiso 1 1 calc GR . . . .
H79B H 0.604299 0.570308 0.781389 0.104 Uiso 1 1 calc GR . . . .
H79C H 0.569941 0.514210 0.784050 0.104 Uiso 1 1 calc GR . . . .
C80 C 0.4215(7) 0.6382(4) 0.7495(5) 0.082(4) Uani 1 1 d . . . . .
H80A H 0.398613 0.667940 0.730394 0.123 Uiso 1 1 calc GR . . . .
H80B H 0.476768 0.646462 0.772005 0.123 Uiso 1 1 calc GR . . . .
H80C H 0.381294 0.627247 0.767560 0.123 Uiso 1 1 calc GR . . . .
C81 C 0.3430(7) 0.6306(4) 0.6327(4) 0.072(3) Uani 1 1 d . . . . .
H81A H 0.296301 0.613584 0.609276 0.108 Uiso 1 1 calc GR . . . .
H81B H 0.379187 0.648456 0.615762 0.108 Uiso 1 1 calc GR . . . .
H81C H 0.318959 0.654704 0.651241 0.108 Uiso 1 1 calc GR . . . .
C82 C 0.4127(6) 0.5321(4) 0.5982(3) 0.054(2) Uani 1 1 d . . . . .
H82A H 0.433990 0.497742 0.596983 0.081 Uiso 1 1 calc GR . . . .
H82B H 0.441145 0.554676 0.580437 0.081 Uiso 1 1 calc GR . . . .
H82C H 0.350675 0.532833 0.583555 0.081 Uiso 1 1 calc GR . . . .
C83 C 0.1981(5) 0.4834(3) 0.7339(3) 0.050(2) Uani 1 1 d . . . . .
C84 C 0.1752(5) 0.4798(3) 0.6844(3) 0.0439(18) Uani 1 1 d . . . . .
C85 C 0.1730(5) 0.5278(3) 0.6639(3) 0.0461(19) Uani 1 1 d . . . . .
C86 C 0.1964(5) 0.5630(3) 0.7027(3) 0.048(2) Uani 1 1 d . . . . .
C87 C 0.2129(5) 0.5352(3) 0.7459(3) 0.051(2) Uani 1 1 d . . . . .
C88 C 0.1990(7) 0.4413(4) 0.7683(4) 0.068(3) Uani 1 1 d . . . . .
H88A H 0.233620 0.413522 0.761349 0.103 Uiso 1 1 calc GR . . . .
H88B H 0.140306 0.429684 0.764926 0.103 Uiso 1 1 calc GR . . . .
H88C H 0.223783 0.453212 0.801206 0.103 Uiso 1 1 calc GR . . . .
C89 C 0.1464(6) 0.4319(4) 0.6566(4) 0.064(3) Uani 1 1 d . . . . .
H89A H 0.149310 0.436225 0.623345 0.097 Uiso 1 1 calc GR . . . .
H89B H 0.087378 0.424197 0.656847 0.097 Uiso 1 1 calc GR . . . .
H89C H 0.184059 0.404122 0.671488 0.097 Uiso 1 1 calc GR . . . .
C90 C 0.1474(5) 0.5415(4) 0.6108(3) 0.059(2) Uani 1 1 d . . . . .
H90A H 0.177270 0.572205 0.605816 0.088 Uiso 1 1 calc GR . . . .
H90B H 0.085328 0.547017 0.600143 0.088 Uiso 1 1 calc GR . . . .
H90C H 0.162971 0.513896 0.592215 0.088 Uiso 1 1 calc GR . . . .
C91 C 0.1883(7) 0.6189(3) 0.6977(4) 0.069(3) Uani 1 1 d . . . . .
H91A H 0.226669 0.634987 0.725888 0.103 Uiso 1 1 calc GR . . . .
H91B H 0.129039 0.628851 0.695320 0.103 Uiso 1 1 calc GR . . . .
H91C H 0.203972 0.629585 0.668693 0.103 Uiso 1 1 calc GR . . . .
C92 C 0.2416(7) 0.5569(4) 0.7969(4) 0.075(3) Uani 1 1 d . . . . .
H92A H 0.298958 0.544310 0.812949 0.113 Uiso 1 1 calc GR . . . .
H92B H 0.201235 0.546597 0.815016 0.113 Uiso 1 1 calc GR . . . .
H92C H 0.242997 0.593716 0.795159 0.113 Uiso 1 1 calc GR . . . .
C93 C 0.4225(8) 0.4003(4) 0.7568(3) 0.072(3) Uani 1 1 d . U . . .
H93A H 0.469662 0.399690 0.740920 0.086 Uiso 1 1 calc R . . . .
H93B H 0.371313 0.384429 0.735122 0.086 Uiso 1 1 calc R . . . .
C94 C 0.4475(7) 0.3736(4) 0.8025(4) 0.071(3) Uani 1 1 d D U . . .
H94C H 0.412398 0.342714 0.800119 0.085 Uiso 0.3333 1 calc R . P A 2
H94D H 0.508212 0.363144 0.808765 0.085 Uiso 0.3333 1 calc R . P A 2
H94A H 0.488772 0.346232 0.801942 0.085 Uiso 0.6667 1 calc R . P B 1
H94B H 0.397197 0.359491 0.811349 0.085 Uiso 0.6667 1 calc R . P B 1
C95A C 0.4900(11) 0.4168(5) 0.8370(5) 0.063(4) Uani 0.6667 1 d D U P C 1
H95A H 0.494934 0.408206 0.870990 0.076 Uiso 0.6667 1 calc R . P C 1
H95B H 0.547316 0.425502 0.833239 0.076 Uiso 0.6667 1 calc R . P C 1
C96 C 0.4271(7) 0.4581(4) 0.8198(3) 0.061(2) Uani 1 1 d D U . . .
H96C H 0.381200 0.475648 0.830267 0.073 Uiso 0.3333 1 calc R . P C 2
H96D H 0.481152 0.477297 0.830977 0.073 Uiso 0.3333 1 calc R . P C 2
H96A H 0.376504 0.454443 0.832639 0.073 Uiso 0.6667 1 calc R . P C 1
H96B H 0.453482 0.491496 0.829060 0.073 Uiso 0.6667 1 calc R . P C 1
C218 C 0.9696(11) 0.3436(10) 0.6020(9) 0.105(9) Uiso 0.5 1 d D U P D 2
H21D H 0.993414 0.376714 0.598023 0.157 Uiso 0.5 1 calc GR . P D 2
H21E H 1.012424 0.317554 0.601849 0.157 Uiso 0.5 1 calc GR . P D 2
H21F H 0.954128 0.342514 0.632516 0.157 Uiso 0.5 1 calc GR . P D 2
C222 C 0.7452(16) 0.3165(10) 0.4858(9) 0.178(16) Uiso 0.5 1 d DG U P D 2
H222 H 0.695658 0.310375 0.460074 0.213 Uiso 0.5 1 calc R . P D 2
C220 C 0.8092(11) 0.3381(9) 0.5679(7) 0.094(8) Uiso 0.5 1 d DG U P D 2
H220 H 0.803122 0.346872 0.598682 0.112 Uiso 0.5 1 calc R . P D 2
C224 C 0.8980(15) 0.3213(12) 0.5156(8) 0.25(2) Uiso 0.5 1 d DG U P D 2
H224 H 0.953109 0.318391 0.510067 0.296 Uiso 0.5 1 calc R . P D 2
C219 C 0.8910(10) 0.3343(6) 0.5612(7) 0.096(8) Uiso 0.5 1 d DG U P D 2
C221 C 0.7368(11) 0.3294(11) 0.5309(10) 0.142(12) Uiso 0.5 1 d DG U P D 2
H221 H 0.681607 0.332209 0.536296 0.171 Uiso 0.5 1 calc R . P D 2
C223 C 0.826(2) 0.3127(13) 0.4783(7) 0.28(2) Uiso 0.5 1 d DG U P D 2
H223 H 0.831568 0.304002 0.447453 0.342 Uiso 0.5 1 calc R . P D 2
C95B C 0.438(3) 0.4007(16) 0.8392(13) 0.087(10) Uani 0.3333 1 d . U P C 2
H95C H 0.489597 0.397579 0.866868 0.105 Uiso 0.3333 1 calc R . P C 2
H95D H 0.387407 0.389727 0.849212 0.105 Uiso 0.3333 1 calc R . P C 2
C97 C 0.1070(14) 0.2898(9) 0.7177(7) 0.104(7) Uiso 0.6667 1 d D U P E 1
H97A H 0.072769 0.259163 0.708821 0.157 Uiso 0.6667 1 calc GR . P E 1
H97B H 0.122469 0.303041 0.689437 0.157 Uiso 0.6667 1 calc GR . P E 1
H97C H 0.073544 0.315051 0.729554 0.157 Uiso 0.6667 1 calc GR . P E 1
C98 C 0.1860(6) 0.2780(5) 0.7558(4) 0.067(4) Uiso 0.6667 1 d . U P E 1
C103 C 0.1840(7) 0.2811(5) 0.8035(4) 0.080(7) Uiso 0.6667 1 d DG U P E 1
H103 H 0.132828 0.290933 0.811213 0.096 Uiso 0.6667 1 calc R . P E 1
C102 C 0.2570(9) 0.2700(6) 0.8401(3) 0.106(6) Uiso 0.6667 1 d G U P E 1
H102 H 0.255671 0.272134 0.872680 0.127 Uiso 0.6667 1 calc R . P E 1
C101 C 0.3320(7) 0.2556(6) 0.8288(4) 0.102(6) Uiso 0.6667 1 d G U P E 1
H101 H 0.381832 0.247989 0.853796 0.123 Uiso 0.6667 1 calc R . P E 1
C100 C 0.3339(6) 0.2524(5) 0.7811(5) 0.082(5) Uiso 0.6667 1 d G U P E 1
H100 H 0.385151 0.242642 0.773444 0.099 Uiso 0.6667 1 calc R . P E 1
C99 C 0.2610(7) 0.2636(5) 0.7446(4) 0.077(4) Uiso 0.6667 1 d DG U P E 1
H99 H 0.262309 0.261441 0.711976 0.092 Uiso 0.6667 1 calc R . P E 1
C104 C -0.1303(13) 0.0517(7) 0.5750(8) 0.110(7) Uiso 0.6667 1 d D U P F 1
H10A H -0.164651 0.041726 0.596689 0.165 Uiso 0.6667 1 calc GR . P F 1
H10B H -0.085897 0.026401 0.575887 0.165 Uiso 0.6667 1 calc GR . P F 1
H10C H -0.167379 0.054457 0.542146 0.165 Uiso 0.6667 1 calc GR . P F 1
C105 C -0.0910(9) 0.0991(5) 0.5897(7) 0.097(6) Uiso 0.6667 1 d D U P F 1
C110 C -0.1415(9) 0.1415(6) 0.5894(8) 0.124(8) Uiso 0.6667 1 d DG U P F 1
H110 H -0.202116 0.138412 0.581372 0.149 Uiso 0.6667 1 calc R . P F 1
C109 C -0.1033(13) 0.1883(5) 0.6009(9) 0.146(9) Uiso 0.6667 1 d G U P F 1
H109 H -0.137744 0.217218 0.600753 0.175 Uiso 0.6667 1 calc R . P F 1
C108 C -0.0145(14) 0.1927(6) 0.6127(10) 0.180(11) Uiso 0.6667 1 d G U P F 1
H108 H 0.011586 0.224711 0.620566 0.216 Uiso 0.6667 1 calc R . P F 1
C107 C 0.0359(9) 0.1504(7) 0.6130(9) 0.140(9) Uiso 0.6667 1 d G U P F 1
H107 H 0.096546 0.153397 0.620998 0.168 Uiso 0.6667 1 calc R . P F 1
C106 C -0.0023(9) 0.1035(6) 0.6014(7) 0.110(6) Uiso 0.6667 1 d DG U P F 1
H106 H 0.032175 0.074590 0.601617 0.132 Uiso 0.6667 1 calc R . P F 1
C212 C -0.0773(16) 0.1165(8) 0.4627(9) 0.117(9) Uiso 0.5 1 d . U P G 2
C213 C -0.1656(17) 0.1212(7) 0.4449(10) 0.134(10) Uiso 0.5 1 d G U P G 2
H213 H -0.192216 0.153018 0.444983 0.161 Uiso 0.5 1 calc R . P G 2
C214 C -0.2151(11) 0.0792(10) 0.4270(9) 0.124(9) Uiso 0.5 1 d G U P G 2
H214 H -0.275442 0.082360 0.414826 0.148 Uiso 0.5 1 calc R . P G 2
C215 C -0.1762(15) 0.0326(8) 0.4268(10) 0.112(8) Uiso 0.5 1 d G U P G 2
H215 H -0.209998 0.003895 0.414591 0.134 Uiso 0.5 1 calc R . P G 2
C216 C -0.0879(16) 0.0279(8) 0.4446(11) 0.118(9) Uiso 0.5 1 d G U P G 2
H216 H -0.061327 -0.003912 0.444512 0.142 Uiso 0.5 1 calc R . P G 2
C217 C -0.0385(11) 0.0699(10) 0.4625(10) 0.118(9) Uiso 0.5 1 d G U P G 2
H217 H 0.021901 0.066746 0.474669 0.141 Uiso 0.5 1 calc R . P G 2
C111 C 0.017(2) 0.1296(16) 0.4782(15) 0.21(2) Uiso 0.5 1 d D U P H 1
H11A H 0.054020 0.131298 0.456503 0.308 Uiso 0.5 1 calc GR . P H 1
H11B H 0.046942 0.112335 0.507895 0.308 Uiso 0.5 1 calc GR . P H 1
H11C H 0.001854 0.163801 0.485873 0.308 Uiso 0.5 1 calc GR . P H 1
C112 C -0.0636(17) 0.1012(10) 0.4543(10) 0.191(18) Uiso 0.5 1 d DG U P H 1
C113 C -0.0656(18) 0.0487(10) 0.4555(12) 0.126(11) Uiso 0.5 1 d DG U P H 1
H113 H -0.015495 0.030658 0.471424 0.151 Uiso 0.5 1 calc R . P H 1
C114 C -0.140(2) 0.0228(10) 0.4336(14) 0.162(14) Uiso 0.5 1 d DG U P H 1
H114 H -0.139835 -0.012972 0.434562 0.195 Uiso 0.5 1 calc R . P H 1
C115 C -0.2132(18) 0.0484(15) 0.4104(12) 0.169(16) Uiso 0.5 1 d DG U P H 1
H115 H -0.264009 0.030342 0.395614 0.203 Uiso 0.5 1 calc R . P H 1
C116 C -0.2125(18) 0.1006(15) 0.4089(13) 0.25(2) Uiso 0.5 1 d DG U P H 1
H116 H -0.262852 0.118476 0.392912 0.301 Uiso 0.5 1 calc R . P H 1
C117 C -0.138(2) 0.1263(10) 0.4306(13) 0.27(3) Uiso 0.5 1 d DG U P H 1
H117 H -0.138336 0.162006 0.429396 0.329 Uiso 0.5 1 calc R . P H 1
C118 C 0.7989(17) 0.2786(10) 0.4667(7) 0.157(15) Uiso 0.5 1 d D U P I 1
H11D H 0.744016 0.262770 0.466182 0.235 Uiso 0.5 1 calc GR . P I 1
H11E H 0.839314 0.252872 0.462091 0.235 Uiso 0.5 1 calc GR . P I 1
H11F H 0.790296 0.303578 0.440929 0.235 Uiso 0.5 1 calc GR . P I 1
C119 C 0.8345(11) 0.3041(6) 0.5144(5) 0.127(10) Uiso 0.5 1 d DG U P I 1
C120 C 0.7806(8) 0.3257(7) 0.5393(6) 0.087(7) Uiso 0.5 1 d DG U P I 1
H120 H 0.720339 0.324008 0.525879 0.105 Uiso 0.5 1 calc R . P I 1
C121 C 0.8124(10) 0.3494(7) 0.5827(6) 0.086(7) Uiso 0.5 1 d DG U P I 1
H121 H 0.774389 0.363858 0.599025 0.103 Uiso 0.5 1 calc R . P I 1
C122 C 0.9005(10) 0.3519(7) 0.6027(5) 0.083(6) Uiso 0.5 1 d DG U P I 1
H122 H 0.922997 0.368202 0.632680 0.100 Uiso 0.5 1 calc R . P I 1
C123 C 0.9551(8) 0.3307(8) 0.5786(7) 0.106(9) Uiso 0.5 1 d DG U P I 1
H123 H 1.015289 0.332294 0.592244 0.128 Uiso 0.5 1 calc R . P I 1
C124 C 0.9227(10) 0.3072(7) 0.5350(7) 0.112(9) Uiso 0.5 1 d DG U P I 1
H124 H 0.960935 0.292828 0.518763 0.135 Uiso 0.5 1 calc R . P I 1
C211 C -0.038(3) 0.1650(15) 0.4749(16) 0.147(13) Uiso 0.5 1 d . U P G 2
H21G H -0.079918 0.191559 0.462566 0.221 Uiso 0.5 1 calc GR . P G 2
H21H H 0.010447 0.168543 0.460652 0.221 Uiso 0.5 1 calc GR . P G 2
H21I H -0.016969 0.167973 0.509945 0.221 Uiso 0.5 1 calc GR . P G 2
C204 C -0.036(4) 0.0454(13) 0.5799(19) 0.141(19) Uiso 0.3333 1 d D U P J 2
H20D H -0.080040 0.025819 0.589468 0.211 Uiso 0.3333 1 calc GR . P J 2
H20E H 0.020462 0.030931 0.594522 0.211 Uiso 0.3333 1 calc GR . P J 2
H20F H -0.047328 0.044727 0.544806 0.211 Uiso 0.3333 1 calc GR . P J 2
C205 C -0.038(2) 0.0991(13) 0.5964(12) 0.25(3) Uiso 0.3333 1 d DG U P J 2
C206 C 0.037(2) 0.1269(16) 0.6126(18) 0.136(17) Uiso 0.3333 1 d DG U P J 2
H206 H 0.090068 0.111731 0.613002 0.164 Uiso 0.3333 1 calc R . P J 2
C207 C 0.036(3) 0.1758(16) 0.628(2) 0.17(2) Uiso 0.3333 1 d DG U P J 2
H207 H 0.087652 0.194108 0.639064 0.210 Uiso 0.3333 1 calc R . P J 2
C208 C -0.042(4) 0.1983(13) 0.6276(19) 0.21(3) Uiso 0.3333 1 d DG U P J 2
H208 H -0.043480 0.232032 0.638260 0.255 Uiso 0.3333 1 calc R . P J 2
C209 C -0.117(3) 0.1714(18) 0.612(2) 0.19(2) Uiso 0.3333 1 d DG U P J 2
H209 H -0.170458 0.186736 0.611104 0.224 Uiso 0.3333 1 calc R . P J 2
C210 C -0.116(2) 0.1223(17) 0.5962(18) 0.17(2) Uiso 0.3333 1 d DG U P J 2
H210 H -0.167743 0.104148 0.585437 0.209 Uiso 0.3333 1 calc R . P J 2
C297 C 0.3477(15) 0.2560(12) 0.8536(7) 0.100(12) Uiso 0.3333 1 d D U P K 2
H29D H 0.371763 0.222226 0.853288 0.150 Uiso 0.3333 1 calc GR . P K 2
H29E H 0.322777 0.259106 0.880868 0.150 Uiso 0.3333 1 calc GR . P K 2
H29F H 0.393234 0.281105 0.856593 0.150 Uiso 0.3333 1 calc GR . P K 2
C298 C 0.2792(11) 0.2647(7) 0.8075(6) 0.071(8) Uiso 0.3333 1 d DG U P K 2
C200 C 0.2327(15) 0.2642(9) 0.7206(6) 0.074(8) Uiso 0.3333 1 d DG U P K 2
H200 H 0.244785 0.258042 0.690674 0.089 Uiso 0.3333 1 calc R . P K 2
C201 C 0.1525(13) 0.2815(9) 0.7220(7) 0.092(11) Uiso 0.3333 1 d DG U P K 2
H201 H 0.109321 0.287361 0.693028 0.110 Uiso 0.3333 1 calc R . P K 2
C202 C 0.1357(11) 0.2902(10) 0.7658(8) 0.082(9) Uiso 0.3333 1 d DG U P K 2
H202 H 0.080662 0.301761 0.766864 0.098 Uiso 0.3333 1 calc R . P K 2
C203 C 0.1982(13) 0.2821(9) 0.8081(7) 0.070(12) Uiso 0.3333 1 d DG U P K 2
H203 H 0.186020 0.288378 0.837960 0.084 Uiso 0.3333 1 calc R . P K 2
C299 C 0.2948(12) 0.2560(8) 0.7630(7) 0.054(6) Uiso 0.3333 1 d DG U P K 2
H299 H 0.349560 0.244132 0.761910 0.064 Uiso 0.3333 1 calc R . P K 2

loop_
_atom_site_aniso_label
_atom_site_aniso_U_11
_atom_site_aniso_U_22
_atom_site_aniso_U_33
_atom_site_aniso_U_23
_atom_site_aniso_U_13
_atom_site_aniso_U_12
Re1 0.03122(14) 0.02198(12) 0.01837(12) 0.00098(9) 0.00275(10) 0.00019(9)
Re2 0.03221(14) 0.02535(13) 0.02113(13) -0.00156(9) 0.00401(10) 0.00123(10)
Sm1 0.02545(16) 0.02399(16) 0.02427(17) 0.00483(12) 0.00414(12) 0.00290(12)
Sm2 0.03647(19) 0.02650(17) 0.02073(16) -0.00252(12) 0.00215(13) -0.00093(13)
Sm3 0.0543(2) 0.02430(17) 0.02123(17) 0.00514(13) 0.00343(15) 0.00625(15)
Sm4 0.03184(18) 0.02942(18) 0.0365(2) -0.00657(14) 0.01216(15) 0.00035(13)
O1 0.034(2) 0.023(2) 0.024(2) 0.0028(17) 0.0008(18) 0.0021(18)
O2 0.048(3) 0.027(2) 0.024(2) 0.0009(18) 0.006(2) 0.003(2)
O3 0.046(3) 0.026(2) 0.020(2) 0.0008(18) -0.0014(19) 0.005(2)
O4 0.058(3) 0.025(2) 0.016(2) 0.0036(18) -0.001(2) 0.002(2)
O5 0.046(3) 0.028(2) 0.023(2) 0.0039(19) 0.003(2) 0.005(2)
O6 0.035(2) 0.026(2) 0.024(2) 0.0049(18) 0.0031(19) 0.0073(18)
O7 0.041(3) 0.038(3) 0.039(3) 0.004(2) 0.012(2) 0.002(2)
O8 0.040(3) 0.048(3) 0.045(3) 0.006(2) 0.005(2) -0.014(2)
O9 0.046(3) 0.027(2) 0.040(3) -0.010(2) 0.013(2) 0.000(2)
O10 0.070(4) 0.060(4) 0.028(3) 0.012(3) 0.005(3) 0.018(3)
O11 0.042(3) 0.059(3) 0.044(3) -0.008(3) 0.012(3) -0.012(3)
O12 0.044(3) 0.067(4) 0.069(4) -0.013(3) 0.023(3) -0.011(3)
O13 0.076(4) 0.042(3) 0.037(3) 0.004(2) 0.012(3) 0.011(3)
C1 0.028(3) 0.023(3) 0.028(3) 0.003(3) 0.007(3) -0.002(2)
C2 0.035(3) 0.024(3) 0.019(3) 0.000(2) 0.004(3) -0.002(3)
C3 0.033(3) 0.030(3) 0.022(3) -0.004(3) 0.003(3) -0.003(3)
C4 0.035(4) 0.027(3) 0.026(3) 0.000(3) 0.003(3) -0.005(3)
C5 0.035(4) 0.025(3) 0.034(4) -0.006(3) 0.010(3) 0.000(3)
C6 0.027(3) 0.029(3) 0.021(3) -0.003(2) 0.005(2) 0.000(2)
C7 0.030(3) 0.029(3) 0.018(3) 0.004(2) 0.001(2) 0.003(3)
C8 0.039(4) 0.028(3) 0.028(3) 0.004(3) 0.006(3) 0.003(3)
C9 0.033(4) 0.039(4) 0.024(3) 0.008(3) 0.005(3) 0.003(3)
C10 0.052(4) 0.030(3) 0.030(4) -0.005(3) 0.016(3) 0.004(3)
C11 0.043(4) 0.039(4) 0.020(3) -0.001(3) 0.002(3) 0.002(3)
C12 0.040(4) 0.032(4) 0.032(4) -0.003(3) 0.009(3) -0.001(3)
C13 0.031(3) 0.029(3) 0.039(4) 0.010(3) 0.010(3) -0.001(3)
C14 0.035(4) 0.036(4) 0.022(3) 0.007(3) 0.007(3) 0.000(3)
C15 0.029(3) 0.027(3) 0.034(4) 0.003(3) 0.013(3) 0.001(3)
C16 0.030(3) 0.028(3) 0.028(3) 0.005(3) 0.007(3) -0.001(3)
C17 0.035(4) 0.023(3) 0.036(4) -0.002(3) 0.012(3) -0.002(3)
C18 0.045(4) 0.037(4) 0.043(4) 0.019(3) 0.008(3) 0.004(3)
C19 0.056(5) 0.055(5) 0.028(4) 0.000(3) 0.011(3) -0.005(4)
C20 0.039(4) 0.032(4) 0.040(4) -0.003(3) 0.017(3) 0.000(3)
C21 0.033(4) 0.030(3) 0.036(4) 0.001(3) 0.001(3) -0.003(3)
C22 0.041(4) 0.028(3) 0.046(4) -0.006(3) 0.012(3) 0.002(3)
C23 0.025(3) 0.042(4) 0.049(4) 0.014(3) 0.012(3) 0.001(3)
C24 0.026(3) 0.064(5) 0.028(4) -0.003(3) 0.010(3) 0.007(3)
C25 0.025(3) 0.039(4) 0.041(4) -0.005(3) 0.006(3) 0.006(3)
C26 0.025(3) 0.040(4) 0.029(3) 0.003(3) 0.003(3) 0.008(3)
C27 0.026(3) 0.040(4) 0.033(4) -0.005(3) 0.001(3) 0.002(3)
C28 0.050(5) 0.059(5) 0.076(7) 0.027(5) 0.020(5) -0.002(4)
C29 0.070(6) 0.111(9) 0.039(5) -0.005(5) 0.028(5) 0.025(6)
C30 0.041(4) 0.043(5) 0.081(7) -0.020(4) 0.018(4) 0.003(3)
C31 0.043(4) 0.061(5) 0.031(4) 0.010(4) 0.004(3) 0.005(4)
C32 0.053(5) 0.051(5) 0.060(6) -0.017(4) -0.002(4) 0.001(4)
C33 0.034(4) 0.041(4) 0.030(4) -0.009(3) 0.003(3) -0.012(3)
C34 0.047(4) 0.034(4) 0.038(4) 0.005(3) 0.013(3) -0.001(3)
C35 0.044(4) 0.053(4) 0.022(3) -0.005(3) 0.008(3) -0.005(3)
C36 0.046(4) 0.036(4) 0.040(4) -0.013(3) 0.015(3) -0.002(3)
C37 0.042(4) 0.043(4) 0.036(4) 0.000(3) 0.009(3) 0.002(3)
C38 0.049(5) 0.060(5) 0.039(4) -0.020(4) 0.003(4) -0.018(4)
C39 0.082(7) 0.041(4) 0.054(5) 0.006(4) 0.026(5) 0.005(4)
C40 0.057(5) 0.091(7) 0.029(4) 0.003(4) 0.008(4) -0.006(5)
C41 0.069(6) 0.049(5) 0.052(5) -0.027(4) 0.024(4) -0.001(4)
C42 0.049(5) 0.061(6) 0.060(6) 0.011(5) 0.005(4) 0.013(4)
C43 0.040(4) 0.044(4) 0.041(4) -0.014(3) 0.013(3) -0.010(3)
C44 0.054(5) 0.035(4) 0.038(4) -0.002(3) 0.011(3) -0.012(3)
C45 0.044(4) 0.025(3) 0.030(4) 0.002(3) 0.001(3) -0.004(3)
C46 0.040(4) 0.027(3) 0.032(4) -0.002(3) -0.001(3) -0.004(3)
C47 0.037(4) 0.028(3) 0.040(4) -0.004(3) 0.002(3) -0.003(3)
C48 0.053(5) 0.065(6) 0.054(5) -0.029(4) 0.022(4) -0.018(4)
C49 0.075(6) 0.067(6) 0.043(5) 0.015(4) 0.007(4) -0.018(5)
C50 0.046(4) 0.032(4) 0.042(4) -0.006(3) -0.001(3) 0.003(3)
C51 0.060(5) 0.044(4) 0.027(4) -0.005(3) -0.002(3) -0.004(4)
C52 0.054(5) 0.033(4) 0.060(5) -0.008(4) -0.005(4) 0.010(4)
C53 0.054(5) 0.060(5) 0.041(5) -0.004(4) 0.004(4) 0.003(4)
C54 0.048(5) 0.038(4) 0.046(5) 0.003(3) 0.003(4) 0.012(3)
C55 0.087(7) 0.044(5) 0.058(6) -0.007(4) 0.037(5) 0.015(4)
C56 0.065(6) 0.057(6) 0.091(8) 0.045(6) 0.020(5) 0.033(5)
C57 0.062(6) 0.063(6) 0.044(5) -0.001(4) 0.011(4) 0.008(4)
C58 0.084(7) 0.061(6) 0.075(7) -0.016(5) 0.016(6) -0.011(5)
C59 0.062(6) 0.069(6) 0.055(6) 0.020(5) 0.013(5) 0.010(5)
C60 0.187(16) 0.062(7) 0.110(11) -0.039(7) 0.077(11) -0.017(9)
C61 0.119(11) 0.087(9) 0.098(10) 0.040(7) 0.039(8) 0.057(8)
C62 0.078(8) 0.158(13) 0.043(6) -0.002(7) 0.000(5) 0.002(8)
C63 0.076(7) 0.066(6) 0.044(5) 0.018(5) 0.000(4) -0.032(5)
C64 0.049(5) 0.044(4) 0.052(5) 0.016(4) 0.014(4) -0.010(4)
C65 0.061(5) 0.042(4) 0.030(4) 0.012(3) 0.014(3) 0.001(4)
C66 0.089(7) 0.036(4) 0.035(4) 0.013(3) 0.013(4) 0.006(4)
C67 0.129(9) 0.032(4) 0.053(6) -0.004(4) 0.027(6) -0.026(5)
C68 0.125(11) 0.123(11) 0.063(7) 0.020(7) -0.028(7) -0.077(9)
C69 0.074(7) 0.072(7) 0.101(9) 0.041(6) 0.040(7) 0.019(5)
C70 0.110(9) 0.068(6) 0.041(5) 0.003(5) 0.027(5) -0.014(6)
C71 0.123(10) 0.070(7) 0.086(8) 0.059(6) 0.050(8) 0.038(7)
C72 0.30(2) 0.036(6) 0.099(11) -0.027(6) 0.094(14) -0.036(9)
C73 0.035(4) 0.041(4) 0.046(4) -0.013(3) 0.019(3) -0.011(3)
C74 0.039(4) 0.053(5) 0.049(5) -0.020(4) 0.018(4) -0.014(3)
C75 0.047(5) 0.042(4) 0.072(6) -0.023(4) 0.025(4) -0.018(4)
C76 0.050(5) 0.036(4) 0.069(6) 0.003(4) 0.026(4) -0.009(3)
C77 0.038(4) 0.040(4) 0.042(4) -0.005(3) 0.015(3) -0.010(3)
C78 0.042(5) 0.055(5) 0.073(6) -0.023(5) 0.020(4) -0.001(4)
C79 0.049(5) 0.105(8) 0.054(6) -0.024(6) 0.014(4) -0.018(5)
C80 0.082(7) 0.063(6) 0.117(10) -0.056(7) 0.054(7) -0.026(5)
C81 0.065(6) 0.048(5) 0.108(9) 0.030(5) 0.031(6) -0.002(4)
C82 0.059(5) 0.070(6) 0.039(4) -0.003(4) 0.021(4) -0.020(4)
C83 0.039(4) 0.054(5) 0.063(6) 0.005(4) 0.025(4) 0.000(4)
C84 0.032(4) 0.040(4) 0.062(5) -0.003(4) 0.017(4) -0.002(3)
C85 0.027(4) 0.056(5) 0.057(5) 0.000(4) 0.014(3) 0.002(3)
C86 0.036(4) 0.043(4) 0.069(6) -0.003(4) 0.020(4) 0.004(3)
C87 0.049(5) 0.057(5) 0.056(5) -0.006(4) 0.032(4) 0.006(4)
C88 0.060(6) 0.066(6) 0.087(8) 0.014(5) 0.032(5) -0.005(5)
C89 0.041(5) 0.056(5) 0.095(8) -0.009(5) 0.015(5) -0.016(4)
C90 0.040(5) 0.073(6) 0.063(6) 0.007(5) 0.013(4) 0.004(4)
C91 0.066(6) 0.049(5) 0.106(9) -0.002(5) 0.048(6) 0.013(4)
C92 0.069(7) 0.094(8) 0.076(7) -0.025(6) 0.040(6) 0.012(6)
C93 0.122(9) 0.049(5) 0.043(5) 0.003(4) 0.018(5) 0.018(6)
C94 0.083(7) 0.062(6) 0.063(6) 0.022(5) 0.013(5) 0.017(5)
C95A 0.053(8) 0.092(11) 0.036(7) -0.003(7) -0.005(7) 0.022(8)
C96 0.071(6) 0.072(6) 0.039(5) -0.009(4) 0.013(4) 0.006(5)
C95B 0.09(2) 0.11(2) 0.053(16) -0.001(16) 0.002(17) 0.038(18)

loop_
_atom_type_symbol
_atom_type_description
_atom_type_scat_dispersion_real
_atom_type_scat_dispersion_imag
_atom_type_scat_source
C C 0.0033 0.0016 'International Tables Vol C Tables 4.2.6.8 and 6.1.1.4'
H H 0.0000 0.0000 'International Tables Vol C Tables 4.2.6.8 and 6.1.1.4'
O O 0.0106 0.0060 'International Tables Vol C Tables 4.2.6.8 and 6.1.1.4'
Re Re -1.0185 7.2310 'International Tables Vol C Tables 4.2.6.8 and 6.1.1.4'
Sm Sm -0.1638 3.4418 'International Tables Vol C Tables 4.2.6.8 and 6.1.1.4'

loop_
_geom_angle_atom_site_label_1
_geom_angle_atom_site_label_2
_geom_angle_atom_site_label_3
_geom_angle
C1 Re1 Re2 138.69(16)
C4 Re1 Re2 146.25(17)
C4 Re1 C1 75.0(2)
C5 Re1 Re2 58.72(18)
C5 Re1 C1 162.5(2)
C5 Re1 C4 87.6(3)
C5 Re1 C6 109.0(3)
C5 Re1 C7 91.0(3)
C5 Re1 C8 95.5(3)
C6 Re1 Re2 50.32(17)
C6 Re1 C1 88.4(2)
C6 Re1 C4 163.4(2)
C7 Re1 Re2 97.53(18)
C7 Re1 C1 85.2(2)
C7 Re1 C4 84.6(3)
C7 Re1 C6 95.4(2)
C7 Re1 C8 166.1(3)
C8 Re1 Re2 96.37(19)
C8 Re1 C1 85.0(2)
C8 Re1 C4 83.3(3)
C8 Re1 C6 94.2(3)
C5 Re2 Re1 41.41(16)
C6 Re2 Re1 44.20(16)
C6 Re2 C5 85.6(2)
C9 Re2 Re1 143.8(2)
C9 Re2 C5 173.6(3)
C9 Re2 C6 99.6(2)
C9 Re2 C10 99.4(3)
C9 Re2 C11 91.1(3)
C9 Re2 C12 89.6(3)
C10 Re2 Re1 116.85(19)
C10 Re2 C5 75.7(2)
C10 Re2 C6 160.7(2)
C10 Re2 C11 94.1(3)
C10 Re2 C12 92.1(3)
C11 Re2 Re1 87.43(19)
C11 Re2 C5 85.3(3)
C11 Re2 C6 89.2(2)
C12 Re2 Re1 88.2(2)
C12 Re2 C5 94.5(2)
C12 Re2 C6 84.3(3)
C12 Re2 C11 173.5(3)
O1 Sm1 O6 77.55(15)
O1 Sm1 C13 126.72(19)
O1 Sm1 C14 96.93(18)
O1 Sm1 C15 80.21(18)
O1 Sm1 C16 97.09(18)
O1 Sm1 C17 127.01(18)
O1 Sm1 C23 85.00(19)
O1 Sm1 C24 112.1(2)
O1 Sm1 C25 134.35(19)
O1 Sm1 C26 116.09(19)
O1 Sm1 C27 87.44(19)
O6 Sm1 C13 123.51(19)
O6 Sm1 C14 129.35(18)
O6 Sm1 C15 100.68(18)
O6 Sm1 C16 79.85(17)
O6 Sm1 C17 93.42(19)
O6 Sm1 C23 87.3(2)
O6 Sm1 C24 80.11(19)
O6 Sm1 C25 104.48(19)
O6 Sm1 C26 129.97(18)
O6 Sm1 C27 117.09(19)
C14 Sm1 C13 30.3(2)
C14 Sm1 C15 30.42(19)
C14 Sm1 C26 98.1(2)
C15 Sm1 C13 49.96(19)
C15 Sm1 C26 128.3(2)
C16 Sm1 C13 50.4(2)
C16 Sm1 C14 50.5(2)
C16 Sm1 C15 30.4(2)
C16 Sm1 C23 166.1(2)
C16 Sm1 C24 139.8(2)
C16 Sm1 C25 128.4(2)
C16 Sm1 C26 138.0(2)
C17 Sm1 C13 30.1(2)
C17 Sm1 C14 50.0(2)
C17 Sm1 C15 49.92(19)
C17 Sm1 C16 30.57(19)
C17 Sm1 C23 147.4(2)
C17 Sm1 C24 117.6(2)
C17 Sm1 C25 98.6(2)
C17 Sm1 C26 109.5(2)
C23 Sm1 C13 137.4(2)
C23 Sm1 C14 143.0(2)
C23 Sm1 C15 161.2(2)
C23 Sm1 C24 30.6(2)
C23 Sm1 C25 50.1(2)
C23 Sm1 C26 49.9(2)
C24 Sm1 C13 119.2(2)
C24 Sm1 C14 143.5(2)
C24 Sm1 C15 167.4(2)
C24 Sm1 C26 49.9(2)
C25 Sm1 C13 90.9(2)
C25 Sm1 C14 113.5(2)
C25 Sm1 C15 140.8(2)
C25 Sm1 C24 30.0(2)
C25 Sm1 C26 30.6(2)
C26 Sm1 C13 88.1(2)
C27 Sm1 C13 114.4(2)
C27 Sm1 C14 112.8(2)
C27 Sm1 C15 136.6(2)
C27 Sm1 C16 163.1(2)
C27 Sm1 C17 139.4(2)
C27 Sm1 C23 30.2(2)
C27 Sm1 C24 50.1(2)
C27 Sm1 C25 50.3(2)
C27 Sm1 C26 30.3(2)
O2 Sm2 O3 73.53(16)
O2 Sm2 C33 85.8(2)
O2 Sm2 C34 82.1(2)
O2 Sm2 C35 108.4(2)
O2 Sm2 C36 131.19(19)
O2 Sm2 C37 115.4(2)
O2 Sm2 C43 80.1(2)
O2 Sm2 C44 106.3(2)
O2 Sm2 C45 128.7(2)
O2 Sm2 C46 112.00(19)
O2 Sm2 C47 83.01(19)
O3 Sm2 C33 84.9(2)
O3 Sm2 C34 112.1(2)
O3 Sm2 C35 133.1(2)
O3 Sm2 C36 114.8(2)
O3 Sm2 C37 86.6(2)
O3 Sm2 C43 87.5(2)
O3 Sm2 C44 82.2(2)
O3 Sm2 C45 107.60(19)
O3 Sm2 C46 131.5(2)
O3 Sm2 C47 116.8(2)
C33 Sm2 C34 30.1(2)
C33 Sm2 C35 49.6(2)
C33 Sm2 C36 49.9(2)
C33 Sm2 C37 30.6(2)
C33 Sm2 C43 165.4(2)
C33 Sm2 C44 158.9(2)
C33 Sm2 C45 145.2(2)
C33 Sm2 C46 141.9(2)
C33 Sm2 C47 151.2(2)
C34 Sm2 C35 30.1(2)
C34 Sm2 C36 49.5(2)
C34 Sm2 C43 148.4(2)
C34 Sm2 C44 165.2(2)
C34 Sm2 C46 116.3(2)
C36 Sm2 C35 29.5(2)
C37 Sm2 C34 49.8(2)
C37 Sm2 C35 49.2(2)
C37 Sm2 C36 30.0(2)
C37 Sm2 C43 160.9(2)
C37 Sm2 C44 131.4(2)
C37 Sm2 C45 115.9(2)
C37 Sm2 C46 126.0(2)
C37 Sm2 C47 154.4(2)
C43 Sm2 C35 139.4(2)
C43 Sm2 C36 144.5(2)
C43 Sm2 C46 49.5(2)
C44 Sm2 C35 136.1(2)
C44 Sm2 C36 122.3(2)
C44 Sm2 C43 29.6(2)
C44 Sm2 C46 49.5(2)
C45 Sm2 C34 135.6(2)
C45 Sm2 C35 106.0(2)
C45 Sm2 C36 96.1(2)
C45 Sm2 C43 49.4(2)
C45 Sm2 C44 30.1(2)
C45 Sm2 C46 30.0(2)
C46 Sm2 C35 92.4(2)
C46 Sm2 C36 97.3(2)
C47 Sm2 C34 121.6(2)
C47 Sm2 C35 109.8(2)
C47 Sm2 C36 124.4(2)
C47 Sm2 C43 30.2(2)
C47 Sm2 C44 49.5(2)
C47 Sm2 C45 49.7(2)
C47 Sm2 C46 30.1(2)
O4 Sm3 O5 79.85(15)
O4 Sm3 C53 99.6(2)
O4 Sm3 C54 80.6(2)
O4 Sm3 C55 93.5(3)
O4 Sm3 C56 125.0(3)
O4 Sm3 C57 127.3(2)
O4 Sm3 C63 83.8(2)
O4 Sm3 C64 95.6(2)
O4 Sm3 C65 125.6(2)
O4 Sm3 C66 133.3(2)
O4 Sm3 C67 105.1(3)
O5 Sm3 C53 78.9(2)
O5 Sm3 C54 97.3(2)
O5 Sm3 C55 126.1(2)
O5 Sm3 C56 122.2(3)
O5 Sm3 C57 92.7(2)
O5 Sm3 C63 100.8(3)
O5 Sm3 C64 76.3(2)
O5 Sm3 C65 83.1(2)
O5 Sm3 C66 112.6(2)
O5 Sm3 C67 125.7(3)
C53 Sm3 C64 148.0(3)
C54 Sm3 C53 29.4(3)
C54 Sm3 C55 29.7(2)
C54 Sm3 C56 49.5(3)
C54 Sm3 C57 48.5(3)
C54 Sm3 C63 153.5(3)
C54 Sm3 C64 173.1(2)
C54 Sm3 C65 153.1(2)
C54 Sm3 C66 136.8(3)
C54 Sm3 C67 137.0(3)
C55 Sm3 C53 49.4(3)
C55 Sm3 C56 31.6(3)
C55 Sm3 C57 50.2(3)
C55 Sm3 C64 157.0(3)
C55 Sm3 C65 136.7(3)
C55 Sm3 C66 110.2(3)
C55 Sm3 C67 107.8(3)
C56 Sm3 C53 48.6(3)
C56 Sm3 C57 29.6(3)
C56 Sm3 C64 136.3(3)
C57 Sm3 C53 28.8(3)
C57 Sm3 C64 133.4(3)
C63 Sm3 C53 176.4(3)
C63 Sm3 C55 131.8(3)
C63 Sm3 C56 130.0(3)
C63 Sm3 C57 148.1(3)
C63 Sm3 C64 29.6(3)
C63 Sm3 C65 49.6(3)
C63 Sm3 C66 50.2(3)
C63 Sm3 C67 30.6(3)
C65 Sm3 C53 127.0(3)
C65 Sm3 C56 107.9(3)
C65 Sm3 C57 104.6(3)
C65 Sm3 C64 30.0(2)
C65 Sm3 C66 29.9(3)
C66 Sm3 C53 126.5(3)
C66 Sm3 C56 87.6(3)
C66 Sm3 C57 97.9(3)
C66 Sm3 C64 49.6(3)
C67 Sm3 C53 147.6(3)
C67 Sm3 C56 99.4(3)
C67 Sm3 C57 120.5(3)
C67 Sm3 C64 49.4(3)
C67 Sm3 C65 49.5(3)
C67 Sm3 C66 30.3(3)
O9 Sm4 C73 82.14(19)
O9 Sm4 C74 112.3(2)
O9 Sm4 C75 126.9(2)
O9 Sm4 C76 103.9(2)
O9 Sm4 C77 77.3(2)
O9 Sm4 C83 97.0(2)
O9 Sm4 C84 75.6(2)
O9 Sm4 C85 86.9(2)
O9 Sm4 C86 118.0(2)
O9 Sm4 C87 125.0(2)
O13 Sm4 O9 88.48(18)
O13 Sm4 C73 89.7(2)
O13 Sm4 C74 84.4(3)
O13 Sm4 C75 109.8(3)
O13 Sm4 C76 134.3(3)
O13 Sm4 C77 119.2(2)
O13 Sm4 C83 80.3(2)
O13 Sm4 C84 99.9(2)
O13 Sm4 C85 129.1(2)
O13 Sm4 C86 124.4(2)
O13 Sm4 C87 93.7(2)
C73 Sm4 C74 30.8(2)
C73 Sm4 C75 50.0(2)
C73 Sm4 C76 50.2(3)
C73 Sm4 C77 30.4(2)
C73 Sm4 C83 169.9(3)
C73 Sm4 C84 155.4(2)
C73 Sm4 C85 139.4(3)
C73 Sm4 C87 152.7(2)
C74 Sm4 C75 30.1(3)
C74 Sm4 C76 50.1(3)
C74 Sm4 C77 50.4(2)
C74 Sm4 C83 146.4(3)
C74 Sm4 C84 171.3(2)
C75 Sm4 C76 30.1(3)
C75 Sm4 C83 134.2(3)
C76 Sm4 C83 139.0(3)
C77 Sm4 C75 50.0(2)
C77 Sm4 C76 30.5(2)
C77 Sm4 C83 159.1(3)
C77 Sm4 C84 131.2(3)
C84 Sm4 C75 142.1(3)
C84 Sm4 C76 125.7(3)
C84 Sm4 C83 29.6(3)
C85 Sm4 C74 143.1(3)
C85 Sm4 C75 113.2(3)
C85 Sm4 C76 95.8(3)
C85 Sm4 C77 109.1(2)
C85 Sm4 C83 50.2(3)
C85 Sm4 C84 30.4(2)
C85 Sm4 C87 50.8(3)
C86 Sm4 C73 138.3(2)
C86 Sm4 C74 120.9(3)
C86 Sm4 C75 92.5(3)
C86 Sm4 C76 88.4(3)
C86 Sm4 C77 114.2(3)
C86 Sm4 C83 50.6(3)
C86 Sm4 C84 50.5(2)
C86 Sm4 C85 31.2(3)
C86 Sm4 C87 30.7(3)
C87 Sm4 C74 122.6(3)
C87 Sm4 C75 103.8(3)
C87 Sm4 C76 112.6(3)
C87 Sm4 C77 142.1(3)
C87 Sm4 C83 30.6(3)
C87 Sm4 C84 49.9(3)
C1 O1 Sm1 148.2(4)
C2 O2 Sm2 112.0(4)
C3 O3 Sm2 111.2(4)
C4 O4 Sm3 147.6(4)
C5 O5 Sm3 124.3(4)
C6 O6 Sm1 133.3(4)
C9 O9 Sm4 161.5(5)
C93 O13 Sm4 122.2(5)
C93 O13 C96 109.0(6)
C96 O13 Sm4 128.8(5)
O1 C1 Re1 125.9(5)
O1 C1 C2 118.0(6)
C2 C1 Re1 116.1(4)
O2 C2 Sm2 44.4(3)
O2 C2 C1 122.7(6)
O2 C2 C3 121.1(6)
C1 C2 Sm2 164.3(4)
C3 C2 Sm2 76.9(4)
C3 C2 C1 115.9(5)
O3 C3 Sm2 45.4(3)
O3 C3 C2 121.6(6)
O3 C3 C4 123.7(6)
C2 C3 Sm2 76.4(4)
C2 C3 C4 114.8(6)
C4 C3 Sm2 168.0(4)
O4 C4 Re1 124.9(5)
O4 C4 C3 117.9(6)
C3 C4 Re1 117.2(4)
Re1 C5 Re2 79.9(2)
O5 C5 Re1 154.3(5)
O5 C5 Re2 125.8(5)
Re1 C6 Re2 85.5(2)
O6 C6 Re1 144.3(5)
O6 C6 Re2 130.2(5)
O7 C7 Re1 175.0(6)
O8 C8 Re1 173.6(6)
O9 C9 Re2 174.4(6)
O10 C10 Re2 178.6(7)
O11 C11 Re2 179.2(7)
O12 C12 Re2 177.8(7)
C14 C13 Sm1 74.3(4)
C14 C13 C18 126.4(7)
C17 C13 Sm1 73.6(4)
C17 C13 C14 107.6(6)
C17 C13 C18 124.9(6)
C18 C13 Sm1 127.2(5)
C13 C14 Sm1 75.4(4)
C13 C14 C15 107.7(6)
C13 C14 C19 127.2(6)
C15 C14 Sm1 74.9(4)
C15 C14 C19 125.0(6)
C19 C14 Sm1 118.6(5)
C14 C15 Sm1 74.7(4)
C14 C15 C20 123.8(6)
C16 C15 Sm1 74.0(4)
C16 C15 C14 108.5(6)
C16 C15 C20 127.7(6)
C20 C15 Sm1 118.8(4)
C15 C16 Sm1 75.6(4)
C15 C16 C17 106.9(6)
C15 C16 C21 126.4(6)
C17 C16 Sm1 74.6(4)
C17 C16 C21 126.7(6)
C21 C16 Sm1 117.8(4)
C13 C17 Sm1 76.3(4)
C13 C17 C16 109.3(6)
C13 C17 C22 125.7(6)
C16 C17 Sm1 74.8(4)
C16 C17 C22 124.9(6)
C22 C17 Sm1 118.9(4)
C24 C23 Sm1 75.1(4)
C24 C23 C28 126.6(7)
C27 C23 Sm1 74.2(4)
C27 C23 C24 107.7(6)
C27 C23 C28 125.7(8)
C28 C23 Sm1 117.2(5)
C23 C24 Sm1 74.4(4)
C23 C24 C29 124.9(8)
C25 C24 Sm1 74.8(4)
C25 C24 C23 108.3(6)
C25 C24 C29 126.8(8)
C29 C24 Sm1 119.3(5)
C24 C25 Sm1 75.2(4)
C24 C25 C26 108.0(6)
C24 C25 C30 125.2(7)
C26 C25 Sm1 75.4(4)
C26 C25 C30 126.3(7)
C30 C25 Sm1 122.2(5)
C25 C26 Sm1 74.0(4)
C25 C26 C31 127.0(7)
C27 C26 Sm1 73.3(4)
C27 C26 C25 107.3(6)
C27 C26 C31 125.4(7)
C31 C26 Sm1 123.1(5)
C23 C27 Sm1 75.6(4)
C23 C27 C26 108.8(6)
C23 C27 C32 125.4(7)
C26 C27 Sm1 76.4(4)
C26 C27 C32 125.8(7)
C32 C27 Sm1 115.7(5)
C34 C33 Sm2 76.7(4)
C34 C33 C37 108.0(6)
C34 C33 C38 125.2(7)
C37 C33 Sm2 75.5(4)
C37 C33 C38 126.7(7)
C38 C33 Sm2 116.1(5)
C33 C34 Sm2 73.3(4)
C33 C34 C35 108.0(6)
C33 C34 C39 127.8(7)
C35 C34 Sm2 77.1(4)
C35 C34 C39 124.2(7)
C39 C34 Sm2 116.5(5)
C34 C35 Sm2 72.9(4)
C34 C35 C40 125.2(8)
C36 C35 Sm2 74.6(4)
C36 C35 C34 108.1(6)
C36 C35 C40 126.4(7)
C40 C35 Sm2 123.4(5)
C35 C36 Sm2 75.9(4)
C35 C36 C37 107.7(6)
C35 C36 C41 126.2(7)
C37 C36 Sm2 72.7(4)
C37 C36 C41 125.5(7)
C41 C36 Sm2 124.1(5)
C33 C37 Sm2 73.9(4)
C33 C37 C42 124.9(7)
C36 C37 Sm2 77.3(4)
C36 C37 C33 108.3(7)
C36 C37 C42 126.8(7)
C42 C37 Sm2 116.1(5)
C44 C43 Sm2 75.0(4)
C44 C43 C47 108.3(6)
C44 C43 C48 127.3(8)
C47 C43 Sm2 74.4(4)
C47 C43 C48 124.3(8)
C48 C43 Sm2 118.2(5)
C43 C44 Sm2 75.4(4)
C43 C44 C45 108.3(7)
C43 C44 C49 125.9(8)
C45 C44 Sm2 74.7(4)
C45 C44 C49 125.8(8)
C49 C44 Sm2 118.1(6)
C44 C45 Sm2 75.1(4)
C44 C45 C50 125.4(6)
C46 C45 Sm2 75.5(4)
C46 C45 C44 107.9(6)
C46 C45 C50 126.6(7)
C50 C45 Sm2 117.9(5)
C45 C46 Sm2 74.5(4)
C45 C46 C47 107.9(6)
C45 C46 C51 126.1(7)
C47 C46 Sm2 74.3(4)
C47 C46 C51 125.6(7)
C51 C46 Sm2 122.6(5)
C43 C47 Sm2 75.4(4)
C43 C47 C52 126.0(7)
C46 C47 Sm2 75.6(4)
C46 C47 C43 107.5(6)
C46 C47 C52 126.4(7)
C52 C47 Sm2 114.0(5)
C54 C53 Sm3 73.3(5)
C54 C53 C58 126.3(9)
C57 C53 Sm3 75.3(6)
C57 C53 C54 108.6(8)
C57 C53 C58 125.0(9)
C58 C53 Sm3 119.0(6)
C53 C54 Sm3 77.3(5)
C53 C54 C55 110.7(8)
C53 C54 C59 126.1(8)
C55 C54 Sm3 75.3(5)
C55 C54 C59 122.8(8)
C59 C54 Sm3 120.7(6)
C54 C55 Sm3 75.0(5)
C54 C55 C56 104.8(8)
C54 C55 C60 127.3(10)
C56 C55 Sm3 75.4(5)
C56 C55 C60 127.6(10)
C60 C55 Sm3 119.3(9)
C55 C56 Sm3 73.0(5)
C55 C56 C61 123.8(11)
C57 C56 Sm3 75.6(5)
C57 C56 C55 106.6(7)
C57 C56 C61 128.2(11)
C61 C56 Sm3 127.1(8)
C53 C57 Sm3 75.8(6)
C53 C57 C56 109.3(8)
C53 C57 C62 126.3(10)
C56 C57 Sm3 74.8(6)
C56 C57 C62 124.1(10)
C62 C57 Sm3 119.9(7)
C64 C63 Sm3 77.3(5)
C64 C63 C67 108.0(8)
C64 C63 C68 125.3(11)
C67 C63 Sm3 75.0(6)
C67 C63 C68 126.4(11)
C68 C63 Sm3 118.9(7)
C63 C64 Sm3 73.1(5)
C63 C64 C65 107.7(8)
C63 C64 C69 129.1(9)
C65 C64 Sm3 73.3(5)
C65 C64 C69 123.1(9)
C69 C64 Sm3 121.5(6)
C64 C65 Sm3 76.7(4)
C64 C65 C70 126.1(8)
C66 C65 Sm3 75.8(5)
C66 C65 C64 109.4(8)
C66 C65 C70 124.3(8)
C70 C65 Sm3 118.1(6)
C65 C66 Sm3 74.3(4)
C65 C66 C67 106.8(8)
C65 C66 C71 124.0(8)
C67 C66 Sm3 74.1(5)
C67 C66 C71 128.1(9)
C71 C66 Sm3 126.8(7)
C63 C67 Sm3 74.4(5)
C63 C67 C72 126.3(12)
C66 C67 Sm3 75.7(5)
C66 C67 C63 108.0(8)
C66 C67 C72 125.6(12)
C72 C67 Sm3 117.8(8)
C74 C73 Sm4 75.1(4)
C74 C73 C78 125.8(8)
C77 C73 Sm4 75.4(4)
C77 C73 C74 108.1(7)
C77 C73 C78 126.0(7)
C78 C73 Sm4 117.3(5)
C73 C74 Sm4 74.1(4)
C73 C74 C79 126.2(8)
C75 C74 Sm4 75.4(4)
C75 C74 C73 107.2(8)
C75 C74 C79 126.1(8)
C79 C74 Sm4 122.3(6)
C74 C75 Sm4 74.5(4)
C74 C75 C76 109.4(7)
C74 C75 C80 123.8(9)
C76 C75 Sm4 75.6(4)
C76 C75 C80 126.6(9)
C80 C75 Sm4 120.9(6)
C75 C76 Sm4 74.3(5)
C75 C76 C77 107.2(8)
C75 C76 C81 129.1(9)
C77 C76 Sm4 73.8(4)
C77 C76 C81 122.6(9)
C81 C76 Sm4 127.0(6)
C73 C77 Sm4 74.2(4)
C73 C77 C76 108.1(7)
C73 C77 C82 126.0(7)
C76 C77 Sm4 75.8(4)
C76 C77 C82 125.8(8)
C82 C77 Sm4 119.0(5)
C84 C83 Sm4 73.9(4)
C84 C83 C87 107.4(8)
C84 C83 C88 126.1(9)
C87 C83 Sm4 73.1(4)
C87 C83 C88 126.2(9)
C88 C83 Sm4 123.1(6)
C83 C84 Sm4 76.5(5)
C83 C84 C85 110.1(7)
C83 C84 C89 124.6(8)
C85 C84 Sm4 74.0(4)
C85 C84 C89 124.9(8)
C89 C84 Sm4 121.9(5)
C84 C85 Sm4 75.6(4)
C84 C85 C86 107.0(8)
C84 C85 C90 127.7(8)
C86 C85 Sm4 74.3(4)
C86 C85 C90 125.3(8)
C90 C85 Sm4 117.7(5)
C85 C86 Sm4 74.6(4)
C85 C86 C91 125.2(9)
C87 C86 Sm4 75.2(4)
C87 C86 C85 107.3(7)
C87 C86 C91 126.6(9)
C91 C86 Sm4 124.6(6)
C83 C87 Sm4 76.3(4)
C83 C87 C92 125.9(9)
C86 C87 Sm4 74.0(4)
C86 C87 C83 108.2(8)
C86 C87 C92 126.0(9)
C92 C87 Sm4 115.8(6)
O13 C93 C94 106.6(8)
C93 C94 C95A 100.9(9)
C95B C94 C93 113.3(19)
C96 C95A C94 100.6(10)
O13 C96 C95A 102.8(8)
O13 C96 C95B 102.6(15)
C223 C222 C221 119.7
C221 C220 C219 121.7
C223 C224 C219 120.7
C220 C219 C218 121.2
C220 C219 C224 117.9
C224 C219 C218 120.9
C220 C221 C222 119.5
C224 C223 C222 120.4
C94 C95B C96 105(3)
C103 C98 C97 118.7(7)
C103 C98 C99 120.0
C99 C98 C97 121.3(7)
C98 C103 C102 120.0
C103 C102 C101 120.0
C100 C101 C102 120.0
C99 C100 C101 120.0
C100 C99 C98 120.0
C110 C105 C104 120.0(7)
C110 C105 C106 120.0
C106 C105 C104 119.9(7)
C105 C110 C109 120.0
C108 C109 C110 120.0
C109 C108 C107 120.0
C106 C107 C108 120.0
C107 C106 C105 120.0
C213 C212 C217 120.0
C213 C212 C211 111(2)
C217 C212 C211 129(2)
C214 C213 C212 120.0
C213 C214 C215 120.0
C216 C215 C214 120.0
C215 C216 C217 120.0
C216 C217 C212 120.0
C113 C112 C111 120.9
C117 C112 C111 121.2
C117 C112 C113 117.9
C114 C113 C112 120.8
C113 C114 C115 120.4
C114 C115 C116 119.7
C117 C116 C115 119.6
C116 C117 C112 121.6
C120 C119 C118 121.2
C120 C119 C124 117.9
C124 C119 C118 121.0
C121 C120 C119 121.7
C120 C121 C122 119.6
C123 C122 C121 119.7
C124 C123 C122 120.4
C123 C124 C119 120.8
C206 C205 C204 121.1
C206 C205 C210 117.9
C210 C205 C204 121.0
C207 C206 C205 121.7
C206 C207 C208 119.5
C209 C208 C207 119.7
C210 C209 C208 120.4
C209 C210 C205 120.8
C203 C298 C297 120.9
C299 C298 C297 121.1
C299 C298 C203 118.0
C299 C200 C201 119.4
C202 C201 C200 119.7
C203 C202 C201 120.4
C202 C203 C298 120.8
C200 C299 C298 121.6

loop_
_geom_bond_atom_site_label_1
_geom_bond_atom_site_label_2
_geom_bond_distance
Re1 Re2 2.9342(3)
Re1 C1 2.188(6)
Re1 C4 2.164(7)
Re1 C5 1.972(7)
Re1 C6 2.052(6)
Re1 C7 1.985(7)
Re1 C8 1.997(7)
Re2 C5 2.547(6)
Re2 C6 2.265(6)
Re2 C9 1.878(7)
Re2 C10 1.958(7)
Re2 C11 2.009(8)
Re2 C12 1.986(7)
Sm1 O1 2.277(4)
Sm1 O6 2.396(4)
Sm1 C13 2.718(6)
Sm1 C14 2.703(6)
Sm1 C15 2.707(6)
Sm1 C16 2.687(6)
Sm1 C17 2.685(6)
Sm1 C23 2.694(7)
Sm1 C24 2.703(6)
Sm1 C25 2.698(6)
Sm1 C26 2.716(6)
Sm1 C27 2.677(7)
Sm2 O2 2.290(4)
Sm2 O3 2.326(4)
Sm2 C33 2.678(7)
Sm2 C34 2.721(7)
Sm2 C35 2.775(7)
Sm2 C36 2.759(7)
Sm2 C37 2.700(8)
Sm2 C43 2.726(7)
Sm2 C44 2.722(7)
Sm2 C45 2.717(7)
Sm2 C46 2.731(7)
Sm2 C47 2.714(7)
Sm3 O4 2.278(4)
Sm3 O5 2.413(5)
Sm3 C53 2.738(9)
Sm3 C54 2.688(9)
Sm3 C55 2.692(9)
Sm3 C56 2.723(9)
Sm3 C57 2.733(10)
Sm3 C63 2.690(9)
Sm3 C64 2.742(8)
Sm3 C65 2.698(7)
Sm3 C66 2.717(8)
Sm3 C67 2.697(9)
Sm4 O9 2.422(5)
Sm4 O13 2.421(5)
Sm4 C73 2.663(7)
Sm4 C74 2.676(7)
Sm4 C75 2.686(8)
Sm4 C76 2.703(8)
Sm4 C77 2.678(7)
Sm4 C83 2.716(8)
Sm4 C84 2.684(7)
Sm4 C85 2.663(8)
Sm4 C86 2.659(8)
Sm4 C87 2.674(7)
O1 C1 1.257(7)
O2 C2 1.314(7)
O3 C3 1.294(8)
O4 C4 1.261(8)
O5 C5 1.192(8)
O6 C6 1.209(8)
O7 C7 1.138(8)
O8 C8 1.133(8)
O9 C9 1.179(8)
O10 C10 1.136(9)
O11 C11 1.137(9)
O12 C12 1.136(9)
O13 C93 1.447(10)
O13 C96 1.461(10)
C1 C2 1.445(9)
C2 C3 1.406(9)
C3 C4 1.460(9)
C13 C14 1.417(10)
C13 C17 1.404(10)
C13 C18 1.500(9)
C14 C15 1.419(9)
C14 C19 1.515(10)
C15 C16 1.416(9)
C15 C20 1.504(9)
C16 C17 1.416(9)
C16 C21 1.498(9)
C17 C22 1.529(9)
C23 C24 1.422(11)
C23 C27 1.399(10)
C23 C28 1.514(11)
C24 C25 1.398(11)
C24 C29 1.499(11)
C25 C26 1.427(10)
C25 C30 1.515(10)
C26 C27 1.409(10)
C26 C31 1.523(10)
C27 C32 1.511(11)
C33 C34 1.401(10)
C33 C37 1.419(10)
C33 C38 1.512(9)
C34 C35 1.427(10)
C34 C39 1.516(11)
C35 C36 1.409(11)
C35 C40 1.505(10)
C36 C37 1.414(11)
C36 C41 1.510(10)
C37 C42 1.511(11)
C43 C44 1.391(11)
C43 C47 1.418(11)
C43 C48 1.524(10)
C44 C45 1.414(10)
C44 C49 1.504(11)
C45 C46 1.409(9)
C45 C50 1.502(10)
C46 C47 1.412(10)
C46 C51 1.506(10)
C47 C52 1.508(10)
C53 C54 1.377(12)
C53 C57 1.363(13)
C53 C58 1.526(13)
C54 C55 1.380(11)
C54 C59 1.554(12)
C55 C56 1.476(14)
C55 C60 1.496(14)
C56 C57 1.393(14)
C56 C61 1.505(13)
C57 C62 1.540(14)
C63 C64 1.389(14)
C63 C67 1.422(16)
C63 C68 1.519(14)
C64 C65 1.407(11)
C64 C69 1.514(13)
C65 C66 1.398(12)
C65 C70 1.506(12)
C66 C67 1.414(13)
C66 C71 1.528(12)
C67 C72 1.512(14)
C73 C74 1.419(10)
C73 C77 1.399(11)
C73 C78 1.515(11)
C74 C75 1.393(12)
C74 C79 1.501(13)
C75 C76 1.400(13)
C75 C80 1.544(11)
C76 C77 1.415(11)
C76 C81 1.516(13)
C77 C82 1.506(11)
C83 C84 1.381(12)
C83 C87 1.424(12)
C83 C88 1.492(13)
C84 C85 1.404(11)
C84 C89 1.512(12)
C85 C86 1.430(12)
C85 C90 1.522(12)
C86 C87 1.414(13)
C86 C91 1.495(12)
C87 C92 1.534(13)
C93 C94 1.459(13)
C94 C95A 1.556(15)
C94 C95B 1.32(4)
C95A C96 1.491(14)
C96 C95B 1.62(4)
C218 C219 1.5057
C222 C221 1.3902
C222 C223 1.3816
C220 C219 1.3914
C220 C221 1.3782
C224 C219 1.3966
C224 C223 1.3805
C97 C98 1.48(2)
C98 C103 1.3900
C98 C99 1.3900
C103 C102 1.3900
C102 C101 1.3900
C101 C100 1.3900
C100 C99 1.3900
C104 C105 1.423(16)
C105 C110 1.3900
C105 C106 1.3900
C110 C109 1.3900
C109 C108 1.3900
C108 C107 1.3900
C107 C106 1.3900
C212 C213 1.3900
C212 C217 1.3900
C212 C211 1.44(4)
C213 C214 1.3900
C214 C215 1.3900
C215 C216 1.3900
C216 C217 1.3900
C111 C112 1.5052
C112 C113 1.3949
C112 C117 1.3925
C113 C114 1.3802
C114 C115 1.3807
C115 C116 1.3887
C116 C117 1.3783
C118 C119 1.5046
C119 C120 1.3931
C119 C124 1.3953
C120 C121 1.3755
C121 C122 1.3900
C122 C123 1.3824
C123 C124 1.3791
C204 C205 1.5065
C205 C206 1.3925
C205 C210 1.3949
C206 C207 1.3774
C207 C208 1.3892
C208 C209 1.3817
C209 C210 1.3796
C297 C298 1.5074
C298 C203 1.3936
C298 C299 1.3919
C200 C201 1.3897
C200 C299 1.3790
C201 C202 1.3827
C202 C203 1.3794
